data_2002999
loop_
_publ_author_name
'Glaum, Robert'
'Reinauer, Felix'

_publ_section_title
;
 Ideal and Real Structure of Ti~5~O~4~(PO~4~)~4~: X-ray and HRTEM
 Investigations
;
_journal_issue 6
_journal_name_full 'Acta Crystallographica Section B'
_journal_page_first 722
_journal_page_last 731
_journal_paper_doi 10.1107/S0108768198003590
_journal_volume 54
_journal_year 1998
_chemical_formula_moiety 'O20 P4 Ti5'
_chemical_formula_structural 'Ti5 O4 (PO4)4'
_chemical_formula_sum 'O20 P4 Ti5'
_chemical_formula_weight 683.38
_chemical_name_common 'titanium(IV) oxide phosphate'
_chemical_name_systematic
;
Pentatitanium(IV)-tetroxide-tetrakis(phosphate)
;
_space_group_IT_number 19
_symmetry_cell_setting orthorhombic
_symmetry_space_group_name_Hall 'P 2ac 2ab'
_symmetry_space_group_name_H-M 'P 21 21 21'
_audit_creation_method SHELXL
_cell_angle_alpha 90.00
_cell_angle_beta 90.00
_cell_angle_gamma 90.00
_cell_formula_units_Z 4
_cell_length_a 12.8417(12)
_cell_length_b 14.4195(13)
_cell_length_c 7.4622(9)
_cell_measurement_reflns_used 25
_cell_measurement_temperature 293(2)
_cell_measurement_theta_max 31.48
_cell_measurement_theta_min 6.98
_cell_volume 1381.8(2)
_computing_molecular_graphics 'ATOMS for Windows (Dowty, 1995)'
_computing_publication_material
;
Text: WinWord 6.0; Graphics: CorelDraw 5.0
;
_computing_structure_refinement 'SHELXL-93 (Sheldrick, 1993)'
_computing_structure_solution 'SHELXS-86 (Sheldrick, 1990)'
_diffrn_ambient_temperature 293(2)
_diffrn_measurement_device
;
Imaging Plate Diffraction System, Fa. Stoe & Cie
;
_diffrn_radiation_monochromator graphite
_diffrn_radiation_source 'fine-focus sealed tube'
_diffrn_radiation_type MoK\a
_diffrn_radiation_wavelength 0.71069
_diffrn_reflns_av_R_equivalents 0.0860
_diffrn_reflns_av_sigmaI/netI 0.0642
_diffrn_reflns_limit_h_max 16
_diffrn_reflns_limit_h_min -16
_diffrn_reflns_limit_k_max 18
_diffrn_reflns_limit_k_min -18
_diffrn_reflns_limit_l_max 9
_diffrn_reflns_limit_l_min -9
_diffrn_reflns_number 10334
_diffrn_reflns_theta_max 27.99
_diffrn_reflns_theta_min 2.12
_diffrn_standards_decay_% 0
_exptl_absorpt_coefficient_mu 3.355
_exptl_absorpt_correction_T_max 0.680
_exptl_absorpt_correction_T_min 0.365
_exptl_absorpt_correction_type numeric
_exptl_absorpt_process_details 'HABITUS (Herrendorf, 1993)'
_exptl_crystal_colour 'transparent, pale amber colour'
_exptl_crystal_density_diffrn 3.285
_exptl_crystal_description rectangular
_exptl_crystal_F_000 1320
_exptl_crystal_size_max 0.11
_exptl_crystal_size_mid 0.09
_exptl_crystal_size_min 0.05
_refine_diff_density_max 0.683
_refine_diff_density_min -0.743
_refine_ls_abs_structure_details 'Flack H D (1983), Acta Cryst. A39, 876-881'
_refine_ls_abs_structure_Flack 0.62(9)
_refine_ls_extinction_coef 0.0005(7)
_refine_ls_extinction_method SHELXL
_refine_ls_goodness_of_fit_all 1.112
_refine_ls_goodness_of_fit_obs 1.213
_refine_ls_matrix_type full
_refine_ls_number_parameters 282
_refine_ls_number_reflns 3276
_refine_ls_number_restraints 1
_refine_ls_restrained_S_all 1.112
_refine_ls_restrained_S_obs 1.213
_refine_ls_R_factor_all 0.0569
_refine_ls_R_factor_obs 0.0418
_refine_ls_shift/esd_max -0.003
_refine_ls_shift/esd_mean 0.001
_refine_ls_structure_factor_coef Fsqd
_refine_ls_weighting_details 'w=1/[\s^2^(Fo^2^)+(0.0753P)^2^+0.0000P] where P=(Fo^2^+2Fc^2^)/3'
_refine_ls_weighting_scheme calc
_refine_ls_wR_factor_all 0.1430
_refine_ls_wR_factor_obs 0.1364
_reflns_number_observed 2556
_reflns_number_total 3276
_reflns_observed_criterion >2sigma(I)
_cod_data_source_file jz0005.cif
_cod_data_source_block ti5p4O20
_cod_depositor_comments
;
The following automatic conversions were performed:

'_refine_ls_weighting_scheme' value 'calc
w=1/[\s^2^(Fo^2^)+(0.0753P)^2^+0.0000P] where P=(Fo^2^+2Fc^2^)/3' was
changed to 'calc'. New tag '_refine_ls_weighting_details' was
created. The value of the new tag was set to
'w=1/[\s^2^(Fo^2^)+(0.0753P)^2^+0.0000P] where P=(Fo^2^+2Fc^2^)/3'.

Automatic conversion script
Id: cif_fix_values 3143 2015-03-26 13:38:13Z robertas 
;
_cod_database_code 2002999

loop_
_symmetry_equiv_pos_as_xyz
'x, y, z'
'x+1/2, -y+1/2, -z'
'-x, y+1/2, -z+1/2'
'-x+1/2, -y, z+1/2'

loop_
_atom_site_aniso_label
_atom_site_aniso_U_11
_atom_site_aniso_U_22
_atom_site_aniso_U_33
_atom_site_aniso_U_12
_atom_site_aniso_U_13
_atom_site_aniso_U_23
Ti1 0.0073(6) 0.0074(7) 0.0093(6) 0.0011(4) -0.0016(5) -0.0015(5)
Ti2 0.0091(7) 0.0105(7) 0.0084(6) 0.0021(5) -0.0022(5) -0.0033(5)
Ti3 0.0065(6) 0.0079(6) 0.0099(5) 0.0000(5) 0.0001(4) 0.0005(5)
Ti4 0.0128(6) 0.0103(6) 0.0151(7) -0.0022(5) -0.0040(5) 0.0043(5)
Ti5 0.0139(6) 0.0163(7) 0.0183(6) -0.0080(4) -0.0080(4) 0.0117(4)
P1 0.0088(10) 0.0054(11) 0.0073(10) 0.0016(9) 0.0008(5) 0.0003(5)
P2 0.0066(11) 0.0061(10) 0.0075(9) -0.0004(5) -0.0018(5) 0.0026(9)
P3 0.0054(10) 0.0074(10) 0.0106(10) -0.0016(8) 0.0003(5) 0.0015(7)
P4 0.0066(10) 0.0077(10) 0.0097(10) 0.0006(8) -0.0002(5) 0.0006(8)
O1 0.006(3) 0.018(3) 0.023(3) -0.003(2) 0.001(2) -0.008(2)
O2 0.015(3) 0.016(3) 0.023(4) -0.010(3) 0.000(2) 0.000(2)
O3 0.009(3) 0.020(3) 0.017(3) -0.003(2) -0.001(2) 0.004(2)
O4 0.012(3) 0.025(3) 0.015(3) 0.008(2) -0.003(2) 0.000(2)
O11 0.019(3) 0.012(3) 0.021(3) 0.000(2) 0.006(2) -0.005(2)
O12 0.018(3) 0.012(3) 0.025(3) 0.001(2) 0.006(2) -0.006(2)
O13 0.016(3) 0.019(3) 0.019(3) -0.003(2) -0.003(2) 0.001(3)
O14 0.013(2) 0.011(3) 0.014(3) 0.000(2) 0.003(2) 0.001(2)
O21 0.014(2) 0.011(3) 0.033(4) -0.002(2) 0.005(2) 0.007(3)
O22 0.020(3) 0.019(3) 0.015(3) 0.006(2) -0.004(2) 0.000(2)
O23 0.021(3) 0.021(3) 0.014(3) -0.002(2) 0.006(2) -0.002(2)
O24 0.015(2) 0.006(3) 0.020(3) -0.002(2) 0.002(2) 0.003(2)
O31 0.016(3) 0.011(3) 0.024(3) -0.006(2) 0.006(2) 0.001(2)
O32 0.015(3) 0.011(3) 0.012(3) 0.007(2) 0.007(2) 0.001(2)
O33 0.015(3) 0.006(3) 0.025(3) -0.001(2) -0.006(2) -0.002(2)
O34 0.012(2) 0.014(3) 0.013(3) -0.007(2) -0.002(2) 0.000(2)
O41 0.019(3) 0.019(3) 0.010(3) -0.012(2) -0.004(2) 0.005(2)
O42 0.019(3) 0.012(3) 0.026(3) -0.003(2) -0.014(2) -0.003(2)
O43 0.012(2) 0.008(3) 0.015(2) -0.004(2) -0.004(2) -0.003(2)
O44 0.020(3) 0.012(3) 0.024(3) 0.008(2) 0.011(2) 0.001(2)

loop_
_atom_site_label
_atom_site_fract_x
_atom_site_fract_y
_atom_site_fract_z
_atom_site_U_iso_or_equiv
_atom_site_thermal_displace_type
_atom_site_calc_flag
_atom_site_refinement_flags
_atom_site_occupancy
_atom_site_disorder_group
_atom_site_type_symbol
Ti1 0.85634(12) 0.67658(10) 0.8929(2) 0.0080(4) Uani d P 0.902(6) . Ti
Ti2 0.36442(13) 0.67261(12) 0.4014(2) 0.0093(4) Uani d P 0.870(6) . Ti
Ti3 0.39273(12) 0.20588(10) 0.3491(2) 0.0081(4) Uani d P 0.895(6) . Ti
Ti4 0.11466(12) 0.94697(10) 0.1463(2) 0.0127(4) Uani d P 1.023(6) . Ti
Ti5 0.6230(2) 0.94120(13) 0.6250(3) 0.0162(4) Uani d P 0.997(5) . Ti
Ti6 0.6424(12) 0.4226(12) 0.596(2) 0.002(2) Uiso d P 0.063(4) . Ti
Ti7 0.8936(7) 0.2060(6) 0.8471(12) 0.002(2) Uiso d P 0.135(5) . Ti
Ti8 0.3627(7) 0.5782(7) 0.6011(12) 0.002(2) Uiso d P 0.114(4) . Ti
P1 0.00327(12) -0.00008(10) 0.7612(5) 0.0072(5) Uani d . 1 . P
P2 0.4911(2) 0.75269(10) 0.7575(2) 0.0067(5) Uani d . 1 . P
P3 0.7555(2) 0.12225(12) 0.4837(4) 0.0078(5) Uani d . 1 . P
P4 0.7541(2) 0.37348(12) 0.0021(4) 0.0080(5) Uani d . 1 . P
O1 0.0108(5) 0.2560(3) 0.7354(7) 0.0156(15) Uani d . 1 . O
O2 0.0013(4) 0.4973(3) 0.2863(12) 0.018(2) Uani d . 1 . O
O3 0.2507(4) 0.3786(3) 0.9660(11) 0.0153(15) Uani d . 1 . O
O4 0.2621(5) 0.1353(4) 0.5330(10) 0.0176(13) Uani d . 1 . O
O11 0.4393(5) 0.5599(4) 0.3630(11) 0.0174(14) Uani d . 1 . O
O12 0.9237(5) 0.5627(4) 0.8434(11) 0.0181(14) Uani d . 1 . O
O13 0.4320(5) 0.4434(4) 0.1170(10) 0.0178(14) Uani d . 1 . O
O14 0.5730(5) 0.5654(4) 0.1218(9) 0.0127(13) Uani d . 1 . O
O21 0.5641(5) 0.8184(5) 0.6603(10) 0.0193(15) Uani d . 1 . O
O22 0.0822(5) 0.1943(5) 0.3808(10) 0.0178(13) Uani d . 1 . O
O23 0.0700(5) 0.3038(5) 0.1245(10) 0.0185(14) Uani d . 1 . O
O24 0.0574(5) 0.8118(4) 0.1223(10) 0.0138(12) Uani d . 1 . O
O31 0.6857(5) 0.0625(4) 0.5980(11) 0.0171(14) Uani d . 1 . O
O32 0.8202(5) 0.0608(4) 0.3617(9) 0.0128(13) Uani d . 1 . O
O33 0.8270(5) 0.1812(4) 0.5982(10) 0.0155(14) Uani d . 1 . O
O34 0.3120(5) 0.6879(4) 0.1350(9) 0.0130(12) Uani d . 1 . O
O41 0.8289(5) 0.4250(4) 0.1260(9) 0.0162(13) Uani d . 1 . O
O42 0.3168(5) 0.1828(5) 0.1326(11) 0.0189(14) Uani d . 1 . O
O43 0.8135(5) 0.6922(4) 0.6201(10) 0.0116(12) Uani d . 1 . O
O44 0.8145(5) 0.5570(4) 0.4046(11) 0.0187(15) Uani d . 1 . O

loop_
_atom_type_symbol
_atom_type_description
_atom_type_scat_dispersion_real
_atom_type_scat_dispersion_imag
_atom_type_scat_source
Ti Ti 0.2776 0.4457 'International Tables Vol C Tables 4.2.6.8 and 6.1.1.4'
P P 0.1023 0.0942 'International Tables Vol C Tables 4.2.6.8 and 6.1.1.4'
O O 0.0106 0.0060 'International Tables Vol C Tables 4.2.6.8 and 6.1.1.4'

loop_
_geom_angle_atom_site_label_1
_geom_angle_atom_site_label_2
_geom_angle_atom_site_label_3
_geom_angle_site_symmetry_1
_geom_angle_site_symmetry_3
_geom_angle
O4 Ti1 O22 3_656 3_656 97.4(3)
O4 Ti1 O12 3_656 . 99.6(3)
O22 Ti1 O12 3_656 . 95.8(3)
O4 Ti1 O34 3_656 2_566 96.7(3)
O22 Ti1 O34 3_656 2_566 94.5(3)
O12 Ti1 O34 . 2_566 159.4(3)
O4 Ti1 Ti6 3_656 4_665 62.4(5)
O22 Ti1 Ti6 3_656 4_665 55.7(5)
O12 Ti1 Ti6 . 4_665 62.8(5)
O34 Ti1 Ti6 2_566 4_665 137.0(5)
O4 Ti1 O43 3_656 . 96.6(3)
O22 Ti1 O43 3_656 . 162.9(3)
O12 Ti1 O43 . . 91.4(3)
O34 Ti1 O43 2_566 . 74.3(3)
Ti6 Ti1 O43 4_665 . 140.7(5)
O4 Ti1 O1 3_656 3_656 166.8(2)
O22 Ti1 O1 3_656 3_656 89.7(3)
O12 Ti1 O1 . 3_656 90.7(3)
O34 Ti1 O1 2_566 3_656 71.6(2)
Ti6 Ti1 O1 4_665 3_656 130.4(4)
O43 Ti1 O1 . 3_656 74.7(2)
O4 Ti1 Ti2 3_656 2_566 120.0(2)
O22 Ti1 Ti2 3_656 2_566 121.9(2)
O12 Ti1 Ti2 . 2_566 117.2(3)
O34 Ti1 Ti2 2_566 2_566 42.7(2)
Ti6 Ti1 Ti2 4_665 2_566 177.2(4)
O43 Ti1 Ti2 . 2_566 41.6(2)
O1 Ti1 Ti2 3_656 2_566 47.1(2)
O4 Ti1 O41 3_656 4_665 55.0(3)
O22 Ti1 O41 3_656 4_665 150.4(2)
O12 Ti1 O41 . 4_665 80.4(2)
O34 Ti1 O41 2_566 4_665 99.0(2)
Ti6 Ti1 O41 4_665 4_665 97.8(5)
O43 Ti1 O41 . 4_665 46.2(2)
O1 Ti1 O41 3_656 4_665 119.5(2)
Ti2 Ti1 O41 2_566 4_665 84.91(12)
O4 Ti1 O33 3_656 4_665 57.7(2)
O22 Ti1 O33 3_656 4_665 79.0(3)
O12 Ti1 O33 . 4_665 155.1(2)
O34 Ti1 O33 2_566 4_665 45.0(2)
Ti6 Ti1 O33 4_665 4_665 95.1(5)
O43 Ti1 O33 . 4_665 100.6(2)
O1 Ti1 O33 3_656 4_665 113.4(2)
Ti2 Ti1 O33 2_566 4_665 85.46(12)
O41 Ti1 O33 4_665 4_665 92.2(2)
O4 Ti1 O24 3_656 1_656 131.0(3)
O22 Ti1 O24 3_656 1_656 38.0(2)
O12 Ti1 O24 . 1_656 103.3(2)
O34 Ti1 O24 2_566 1_656 74.6(2)
Ti6 Ti1 O24 4_665 1_656 91.1(5)
O43 Ti1 O24 . 1_656 125.1(2)
O1 Ti1 O24 3_656 1_656 53.0(2)
Ti2 Ti1 O24 2_566 1_656 86.22(12)
O41 Ti1 O24 4_665 1_656 171.1(2)
O33 Ti1 O24 4_665 1_656 87.56(14)
O4 Ti1 O13 3_656 4_665 130.1(2)
O22 Ti1 O13 3_656 4_665 104.3(2)
O12 Ti1 O13 . 4_665 34.7(3)
O34 Ti1 O13 2_566 4_665 125.1(2)
Ti6 Ti1 O13 4_665 4_665 94.3(5)
O43 Ti1 O13 . 4_665 73.5(2)
O1 Ti1 O13 3_656 4_665 57.7(2)
Ti2 Ti1 O13 2_566 4_665 84.95(11)
O41 Ti1 O13 4_665 4_665 89.3(2)
O33 Ti1 O13 4_665 4_665 170.13(15)
O24 Ti1 O13 1_656 4_665 89.5(2)
O3 Ti2 O23 4_564 4_565 102.3(3)
O3 Ti2 O11 4_564 . 96.3(3)
O23 Ti2 O11 4_565 . 93.5(3)
O3 Ti2 Ti8 4_564 . 59.6(3)
O23 Ti2 Ti8 4_565 . 58.5(3)
O11 Ti2 Ti8 . . 62.8(3)
O3 Ti2 O43 4_564 2_466 98.9(2)
O23 Ti2 O43 4_565 2_466 92.3(3)
O11 Ti2 O43 . 2_466 162.2(3)
Ti8 Ti2 O43 . 2_466 133.8(4)
O3 Ti2 O34 4_564 . 92.0(3)
O23 Ti2 O34 4_565 . 161.7(3)
O11 Ti2 O34 . . 96.2(3)
Ti8 Ti2 O34 . . 139.7(3)
O43 Ti2 O34 2_466 . 74.1(3)
O3 Ti2 O1 4_564 4_564 162.3(3)
O23 Ti2 O1 4_565 4_564 94.8(3)
O11 Ti2 O1 . 4_564 87.1(3)
Ti8 Ti2 O1 . 4_564 135.7(3)
O43 Ti2 O1 2_466 4_564 75.7(2)
O34 Ti2 O1 . 4_564 70.4(2)
O3 Ti2 Ti1 4_564 2_466 118.2(2)
O23 Ti2 Ti1 4_565 2_466 120.8(2)
O11 Ti2 Ti1 . 2_466 120.6(3)
Ti8 Ti2 Ti1 . 2_466 176.6(3)
O43 Ti2 Ti1 2_466 2_466 43.1(2)
O34 Ti2 Ti1 . 2_466 41.1(2)
O1 Ti2 Ti1 4_564 2_466 47.0(2)
O3 Ti2 O32 4_564 3_655 51.2(3)
O23 Ti2 O32 4_565 3_655 151.9(3)
O11 Ti2 O32 . 3_655 82.2(2)
Ti8 Ti2 O32 . 3_655 95.6(3)
O43 Ti2 O32 2_466 3_655 100.3(2)
O34 Ti2 O32 . 3_655 45.5(2)
O1 Ti2 O32 4_564 3_655 112.5(2)
Ti1 Ti2 O32 2_466 3_655 84.38(11)
O3 Ti2 O42 4_564 4_565 63.6(2)
O23 Ti2 O42 4_565 4_565 76.1(3)
O11 Ti2 O42 . 4_565 153.9(2)
Ti8 Ti2 O42 . 4_565 91.7(3)
O43 Ti2 O42 2_466 4_565 43.8(2)
O34 Ti2 O42 . 4_565 100.7(2)
O1 Ti2 O42 4_564 4_565 117.3(2)
Ti1 Ti2 O42 2_466 4_565 84.87(13)
O32 Ti2 O42 3_655 4_565 95.7(2)
O3 Ti2 O14 4_564 . 126.5(2)
O23 Ti2 O14 4_565 . 104.3(2)
O11 Ti2 O14 . . 37.1(2)
Ti8 Ti2 O14 . . 98.1(3)
O43 Ti2 O14 2_466 . 125.1(2)
O34 Ti2 O14 . . 75.3(2)
O1 Ti2 O14 4_564 . 51.4(2)
Ti1 Ti2 O14 2_466 . 85.31(11)
O32 Ti2 O14 3_655 . 88.95(14)
O42 Ti2 O14 4_565 . 168.67(14)
O3 Ti2 O21 4_564 . 131.9(3)
O23 Ti2 O21 4_565 . 33.2(2)
O11 Ti2 O21 . . 101.8(2)
Ti8 Ti2 O21 . . 90.3(3)
O43 Ti2 O21 2_466 . 74.5(2)
O34 Ti2 O21 . . 129.0(2)
O1 Ti2 O21 4_564 . 63.6(2)
Ti1 Ti2 O21 2_466 . 89.70(12)
O32 Ti2 O21 3_655 . 174.0(2)
O42 Ti2 O21 4_565 . 82.67(15)
O14 Ti2 O21 . . 91.6(2)
O1 Ti3 O33 2_556 2_456 101.2(3)
O1 Ti3 O42 2_556 . 101.2(3)
O33 Ti3 O42 2_456 . 95.7(3)
O1 Ti3 Ti7 2_556 2_456 60.8(3)
O33 Ti3 Ti7 2_456 2_456 65.9(3)
O42 Ti3 Ti7 . 2_456 58.7(3)
O1 Ti3 O14 2_556 3_645 99.3(3)
O33 Ti3 O14 2_456 3_645 156.5(3)
O42 Ti3 O14 . 3_645 91.5(3)
Ti7 Ti3 O14 2_456 3_645 135.6(4)
O1 Ti3 O24 2_556 4_565 97.0(2)
O33 Ti3 O24 2_456 4_565 92.2(3)
O42 Ti3 O24 . 4_565 158.4(3)
Ti7 Ti3 O24 2_456 4_565 142.3(3)
O14 Ti3 O24 3_645 4_565 74.0(3)
O1 Ti3 O4 2_556 . 163.1(2)
O33 Ti3 O4 2_456 . 86.2(3)
O42 Ti3 O4 . . 93.0(3)
Ti7 Ti3 O4 2_456 . 135.7(3)
O14 Ti3 O4 3_645 . 71.0(2)
O24 Ti3 O4 4_565 . 67.4(2)
O1 Ti3 Ti4 2_556 4_565 120.6(2)
O33 Ti3 Ti4 2_456 4_565 116.7(2)
O42 Ti3 Ti4 . 4_565 117.4(2)
Ti7 Ti3 Ti4 2_456 4_565 175.9(3)
O14 Ti3 Ti4 3_645 4_565 41.2(2)
O24 Ti3 Ti4 4_565 4_565 41.8(2)
O4 Ti3 Ti4 . 4_565 43.34(14)
O1 Ti3 O11 2_556 3_645 58.2(2)
O33 Ti3 O11 2_456 3_645 156.8(2)
O42 Ti3 O11 . 3_645 79.8(3)
Ti7 Ti3 O11 2_456 3_645 92.9(3)
O14 Ti3 O11 3_645 3_645 46.7(2)
O24 Ti3 O11 4_565 3_645 100.3(2)
O4 Ti3 O11 . 3_645 116.6(2)
Ti4 Ti3 O11 4_565 3_645 85.01(12)
O1 Ti3 O22 2_556 2_556 57.7(2)
O33 Ti3 O22 2_456 2_556 80.4(3)
O42 Ti3 O22 . 2_556 156.6(3)
Ti7 Ti3 O22 2_456 2_556 99.4(3)
O14 Ti3 O22 3_645 2_556 101.2(2)
O24 Ti3 O22 4_565 2_556 44.8(2)
O4 Ti3 O22 . 2_556 109.5(2)
Ti4 Ti3 O22 4_565 2_556 84.37(13)
O11 Ti3 O22 3_645 2_556 94.7(2)
O1 Ti3 O34 2_556 4_565 134.2(2)
O33 Ti3 O34 2_456 4_565 37.2(2)
O42 Ti3 O34 . 4_565 101.3(2)
Ti7 Ti3 O34 2_456 4_565 99.7(3)
O14 Ti3 O34 3_645 4_565 119.3(2)
O24 Ti3 O34 4_565 4_565 73.5(2)
O4 Ti3 O34 . 4_565 49.5(2)
Ti4 Ti3 O34 4_565 4_565 82.06(12)
O11 Ti3 O34 3_645 4_565 165.93(15)
O22 Ti3 O34 2_556 4_565 89.52(14)
O1 Ti3 O34 2_556 3_645 32.8(2)
O33 Ti3 O34 2_456 3_645 120.1(2)
O42 Ti3 O34 . 3_645 121.4(2)
Ti7 Ti3 O34 2_456 3_645 93.6(3)
O14 Ti3 O34 3_645 3_645 73.7(2)
O24 Ti3 O34 4_565 3_645 70.5(2)
O4 Ti3 O34 . 3_645 130.7(2)
Ti4 Ti3 O34 4_565 3_645 87.72(11)
O11 Ti3 O34 3_645 3_645 48.75(15)
O22 Ti3 O34 2_556 3_645 46.48(15)
O34 Ti3 O34 4_565 3_645 135.70(9)
O2 Ti4 O44 3 3_655 97.0(3)
O2 Ti4 O41 3 3_655 98.0(4)
O44 Ti4 O41 3_655 3_655 98.0(3)
O2 Ti4 O14 3 2_465 95.4(3)
O44 Ti4 O14 3_655 2_465 90.2(3)
O41 Ti4 O14 3_655 2_465 163.3(3)
O2 Ti4 O24 3 . 96.5(2)
O44 Ti4 O24 3_655 . 161.0(4)
O41 Ti4 O24 3_655 . 93.2(3)
O14 Ti4 O24 2_465 . 75.3(3)
O2 Ti4 O4 3 4_564 168.0(3)
O44 Ti4 O4 3_655 4_564 91.7(3)
O41 Ti4 O4 3_655 4_564 88.8(3)
O14 Ti4 O4 2_465 4_564 76.3(3)
O24 Ti4 O4 . 4_564 73.2(2)
O2 Ti4 Ti6 3 2_466 67.4(4)
O44 Ti4 Ti6 3_655 2_466 59.4(4)
O41 Ti4 Ti6 3_655 2_466 54.8(4)
O14 Ti4 Ti6 2_465 2_466 140.8(4)
O24 Ti4 Ti6 . 2_466 138.8(4)
O4 Ti4 Ti6 4_564 2_466 124.4(4)
O2 Ti4 Ti3 3 4_564 118.4(2)
O44 Ti4 Ti3 3_655 4_564 118.0(2)
O41 Ti4 Ti3 3_655 4_564 122.4(2)
O14 Ti4 Ti3 2_465 4_564 41.3(2)
O24 Ti4 Ti3 . 4_564 43.3(2)
O4 Ti4 Ti3 4_564 4_564 49.8(2)
Ti6 Ti4 Ti3 2_466 4_564 174.2(3)
O2 Ti4 O13 3 2_465 52.2(3)
O44 Ti4 O13 3_655 2_465 80.0(3)
O41 Ti4 O13 3_655 2_465 149.1(2)
O14 Ti4 O13 2_465 2_465 46.8(2)
O24 Ti4 O13 . 2_465 98.0(2)
O4 Ti4 O13 4_564 2_465 122.0(2)
Ti6 Ti4 O13 2_466 2_465 100.1(4)
Ti3 Ti4 O13 4_564 2_465 84.18(13)
O2 Ti4 O23 3 3 62.2(2)
O44 Ti4 O23 3_655 3 155.5(2)
O41 Ti4 O23 3_655 3 74.1(3)
O14 Ti4 O23 2_465 3 103.9(2)
O24 Ti4 O23 . 3 43.1(2)
O4 Ti4 O23 4_564 3 110.9(2)
Ti6 Ti4 O23 2_466 3 98.5(4)
Ti3 Ti4 O23 4_564 3 84.96(13)
O13 Ti4 O23 2_465 3 94.9(2)
O2 Ti4 O43 3 2_466 133.4(3)
O44 Ti4 O43 3_655 2_466 102.8(2)
O41 Ti4 O43 3_655 2_466 37.9(2)
O14 Ti4 O43 2_465 2_466 125.9(2)
O24 Ti4 O43 . 2_466 77.1(2)
O4 Ti4 O43 4_564 2_466 51.4(2)
Ti6 Ti4 O43 2_466 2_466 87.2(4)
Ti3 Ti4 O43 4_564 2_466 88.43(11)
O13 Ti4 O43 2_465 2_466 172.5(2)
O23 Ti4 O43 3 2_466 85.35(14)
O2 Ti4 O31 3 4_564 35.5(2)
O44 Ti4 O31 3_655 4_564 119.7(2)
O41 Ti4 O31 3_655 4_564 117.6(2)
O14 Ti4 O31 2_465 4_564 69.6(2)
O24 Ti4 O31 . 4_564 67.0(2)
O4 Ti4 O31 4_564 4_564 132.6(2)
Ti6 Ti4 O31 2_466 4_564 102.8(3)
Ti3 Ti4 O31 4_564 4_564 83.07(12)
O13 Ti4 O31 2_465 4_564 44.4(2)
O23 Ti4 O31 3 4_564 50.6(2)
O43 Ti4 O31 2_466 4_564 135.58(13)
O32 Ti5 O2 4_665 2_566 90.0(3)
O32 Ti5 O31 4_665 1_565 87.2(3)
O2 Ti5 O31 2_566 1_565 87.5(2)
O32 Ti5 O13 4_665 3_655 178.9(4)
O2 Ti5 O13 2_566 3_655 91.0(3)
O31 Ti5 O13 1_565 3_655 92.3(3)
O32 Ti5 O21 4_665 . 90.5(3)
O2 Ti5 O21 2_566 . 93.3(2)
O31 Ti5 O21 1_565 . 177.6(4)
O13 Ti5 O21 3_655 . 89.9(3)
O32 Ti5 O3 4_665 3_656 89.9(3)
O2 Ti5 O3 2_566 3_656 179.5(3)
O31 Ti5 O3 1_565 3_656 92.0(3)
O13 Ti5 O3 3_655 3_656 89.2(3)
O21 Ti5 O3 . 3_656 87.1(2)
O32 Ti5 Ti8 4_665 3_656 47.4(3)
O2 Ti5 Ti8 2_566 3_656 58.9(3)
O31 Ti5 Ti8 1_565 3_656 54.6(3)
O13 Ti5 Ti8 3_655 3_656 132.9(3)
O21 Ti5 Ti8 . 3_656 124.1(3)
O3 Ti5 Ti8 3_656 3_656 120.7(3)
O32 Ti5 Ti7 4_665 4_664 131.4(3)
O2 Ti5 Ti7 2_566 4_664 120.8(3)
O31 Ti5 Ti7 1_565 4_664 127.0(3)
O13 Ti5 Ti7 3_655 4_664 48.4(3)
O21 Ti5 Ti7 . 4_664 54.3(3)
O3 Ti5 Ti7 3_656 4_664 59.6(3)
Ti8 Ti5 Ti7 3_656 4_664 178.3(3)
O32 Ti5 O34 4_665 2_566 42.6(2)
O2 Ti5 O34 2_566 2_566 128.9(3)
O31 Ti5 O34 1_565 2_566 104.0(2)
O13 Ti5 O34 3_655 2_566 136.7(2)
O21 Ti5 O34 . 2_566 73.7(3)
O3 Ti5 O34 3_656 2_566 51.1(2)
Ti8 Ti5 O34 3_656 2_566 87.6(2)
Ti7 Ti5 O34 4_664 2_566 91.5(2)
O32 Ti5 O14 4_665 3_655 138.4(2)
O2 Ti5 O14 2_566 3_655 51.3(3)
O31 Ti5 O14 1_565 3_655 77.7(2)
O13 Ti5 O14 3_655 3_655 42.3(2)
O21 Ti5 O14 . 3_655 104.5(2)
O3 Ti5 O14 3_656 3_655 128.7(3)
Ti8 Ti5 O14 3_656 3_655 93.8(2)
Ti7 Ti5 O14 4_664 3_655 87.0(2)
O34 Ti5 O14 2_566 3_655 178.2(2)
O32 Ti5 O32 4_665 1_565 103.94(13)
O2 Ti5 O32 2_566 1_565 122.3(2)
O31 Ti5 O32 1_565 1_565 39.3(2)
O13 Ti5 O32 3_655 1_565 75.1(3)
O21 Ti5 O32 . 1_565 140.9(2)
O3 Ti5 O32 3_656 1_565 57.3(2)
Ti8 Ti5 O32 3_656 1_565 90.8(2)
Ti7 Ti5 O32 4_664 1_565 90.7(2)
O34 Ti5 O32 2_566 1_565 92.6(2)
O14 Ti5 O32 3_655 1_565 88.54(14)
O32 Ti5 O22 4_665 4_565 78.0(3)
O2 Ti5 O22 2_566 4_565 59.9(2)
O31 Ti5 O22 1_565 4_565 143.7(2)
O13 Ti5 O22 3_655 4_565 102.9(2)
O21 Ti5 O22 . 4_565 36.2(2)
O3 Ti5 O22 3_656 4_565 120.5(2)
Ti8 Ti5 O22 3_656 4_565 92.3(2)
Ti7 Ti5 O22 4_664 4_565 86.2(2)
O34 Ti5 O22 2_566 4_565 87.18(14)
O14 Ti5 O22 3_655 4_565 91.6(2)
O32 Ti5 O22 1_565 4_565 176.8(2)
O22 Ti6 O4 2_556 2_556 89.2(7)
O22 Ti6 O12 2_556 4_664 90.4(7)
O4 Ti6 O12 2_556 4_664 85.4(7)
O22 Ti6 Ti1 2_556 4_664 56.6(5)
O4 Ti6 Ti1 2_556 4_664 49.9(4)
O12 Ti6 Ti1 4_664 4_664 54.1(4)
O22 Ti6 O41 2_556 4_665 161.3(9)
O4 Ti6 O41 2_556 4_665 109.3(7)
O12 Ti6 O41 4_664 4_665 93.3(7)
Ti1 Ti6 O41 4_664 4_665 138.1(9)
O22 Ti6 O44 2_556 4_665 96.8(8)
O4 Ti6 O44 2_556 4_665 109.8(7)
O12 Ti6 O44 4_664 4_665 163.3(9)
Ti1 Ti6 O44 4_664 4_665 141.7(9)
O41 Ti6 O44 4_665 4_665 75.3(5)
O22 Ti6 O2 2_556 4_565 93.3(6)
O4 Ti6 O2 2_556 4_565 174.8(9)
O12 Ti6 O2 4_664 4_565 99.2(6)
Ti1 Ti6 O2 4_664 4_565 135.1(7)
O41 Ti6 O2 4_665 4_565 68.1(5)
O44 Ti6 O2 4_665 4_565 65.4(5)
O22 Ti6 Ti4 2_556 2_566 120.5(8)
O4 Ti6 Ti4 2_556 2_566 137.1(7)
O12 Ti6 Ti4 4_664 2_566 121.2(8)
Ti1 Ti6 Ti4 4_664 2_566 172.8(7)
O41 Ti6 Ti4 4_665 2_566 43.2(3)
O44 Ti6 Ti4 4_665 2_566 42.4(3)
O2 Ti6 Ti4 4_565 2_566 38.0(3)
O22 Ti6 O44 2_556 . 149.0(8)
O4 Ti6 O44 2_556 . 61.1(4)
O12 Ti6 O44 4_664 . 79.6(6)
Ti1 Ti6 O44 4_664 . 94.8(5)
O41 Ti6 O44 4_665 . 49.5(4)
O44 Ti6 O44 4_665 . 101.1(5)
O2 Ti6 O44 4_565 . 117.1(6)
Ti4 Ti6 O44 2_566 . 89.3(5)
O22 Ti6 O42 2_556 2_556 79.2(6)
O4 Ti6 O42 2_556 2_556 65.8(5)
O12 Ti6 O42 4_664 2_556 149.3(7)
Ti1 Ti6 O42 4_664 2_556 97.0(6)
O41 Ti6 O42 4_665 2_556 105.8(6)
O44 Ti6 O42 4_665 2_556 47.4(3)
O2 Ti6 O42 4_565 2_556 110.1(6)
Ti4 Ti6 O42 2_566 2_556 88.5(4)
O44 Ti6 O42 . 2_556 94.6(4)
O22 Ti6 O21 2_556 3_646 42.2(4)
O4 Ti6 O21 2_556 3_646 130.2(7)
O12 Ti6 O21 4_664 3_646 101.7(6)
Ti1 Ti6 O21 4_664 3_646 95.0(6)
O41 Ti6 O21 4_665 3_646 119.2(6)
O44 Ti6 O21 4_665 3_646 74.4(5)
O2 Ti6 O21 4_565 3_646 51.5(3)
Ti4 Ti6 O21 2_566 3_646 80.4(4)
O44 Ti6 O21 . 3_646 168.6(6)
O42 Ti6 O21 2_556 3_646 89.9(4)
O22 Ti6 O14 2_556 4_665 116.9(7)
O4 Ti6 O14 2_556 4_665 43.7(4)
O12 Ti6 O14 4_664 4_665 116.7(6)
Ti1 Ti6 O14 4_664 4_665 93.6(5)
O41 Ti6 O14 4_665 4_665 77.5(5)
O44 Ti6 O14 4_665 4_665 73.3(4)
O2 Ti6 O14 4_565 4_665 131.2(6)
Ti4 Ti6 O14 2_566 4_665 93.5(4)
O44 Ti6 O14 . 4_665 47.2(3)
O42 Ti6 O14 2_556 4_665 47.8(3)
O21 Ti6 O14 3_646 4_665 137.6(5)
O1 Ti7 O42 1_655 2_556 97.4(5)
O1 Ti7 Ti3 1_655 2_556 54.1(3)
O42 Ti7 Ti3 2_556 2_556 60.1(4)
O1 Ti7 O33 1_655 . 89.9(4)
O42 Ti7 O33 2_556 . 90.2(5)
Ti3 Ti7 O33 2_556 . 55.6(3)
O1 Ti7 O13 1_655 2_556 104.4(4)
O42 Ti7 O13 2_556 2_556 158.1(6)
Ti3 Ti7 O13 2_556 2_556 136.6(5)
O33 Ti7 O13 . 2_556 91.8(4)
O1 Ti7 O21 1_655 4_665 107.8(4)
O42 Ti7 O21 2_556 4_665 99.4(5)
Ti3 Ti7 O21 2_556 4_665 145.5(5)
O33 Ti7 O21 . 4_665 158.4(5)
O13 Ti7 O21 2_556 4_665 72.2(4)
O1 Ti7 O3 1_655 2_557 170.9(5)
O42 Ti7 O3 2_556 2_557 89.3(4)
Ti3 Ti7 O3 2_556 2_557 134.9(4)
O33 Ti7 O3 . 2_557 96.2(4)
O13 Ti7 O3 2_556 2_557 68.8(3)
O21 Ti7 O3 4_665 2_557 64.8(3)
O1 Ti7 Ti5 1_655 4_665 130.2(4)
O42 Ti7 Ti5 2_556 4_665 120.8(5)
Ti3 Ti7 Ti5 2_556 4_665 173.5(4)
O33 Ti7 Ti5 . 4_665 118.1(4)
O13 Ti7 Ti5 2_556 4_665 40.7(2)
O21 Ti7 Ti5 4_665 4_665 40.6(2)
O3 Ti7 Ti5 2_557 4_665 40.8(2)
O1 Ti7 O23 1_655 1_656 64.6(3)
O42 Ti7 O23 2_556 1_656 87.0(4)
Ti3 Ti7 O23 2_556 1_656 101.2(3)
O33 Ti7 O23 . 1_656 153.7(4)
O13 Ti7 O23 2_556 1_656 100.5(4)
O21 Ti7 O23 4_665 1_656 47.1(2)
O3 Ti7 O23 2_557 1_656 109.9(4)
Ti5 Ti7 O23 4_665 1_656 85.3(3)
O1 Ti7 O12 1_655 3_746 59.8(3)
O42 Ti7 O12 2_556 3_746 154.3(5)
Ti3 Ti7 O12 2_556 3_746 94.9(3)
O33 Ti7 O12 . 3_746 78.9(3)
O13 Ti7 O12 2_556 3_746 46.9(3)
O21 Ti7 O12 4_665 3_746 99.1(3)
O3 Ti7 O12 2_557 3_746 114.9(3)
Ti5 Ti7 O12 4_665 3_746 84.7(2)
O23 Ti7 O12 1_656 3_746 92.7(3)
O1 Ti7 O43 1_655 4_665 132.9(4)
O42 Ti7 O43 2_556 4_665 40.1(3)
Ti3 Ti7 O43 2_556 4_665 98.8(3)
O33 Ti7 O43 . 4_665 105.5(4)
O13 Ti7 O43 2_556 4_665 118.8(4)
O21 Ti7 O43 4_665 4_665 71.6(3)
O3 Ti7 O43 2_557 4_665 51.6(2)
Ti5 Ti7 O43 4_665 4_665 81.1(2)
O23 Ti7 O43 1_656 4_665 88.8(2)
O12 Ti7 O43 3_746 4_665 165.6(3)
O1 Ti7 O14 1_655 4_665 50.5(3)
O42 Ti7 O14 2_556 4_665 49.1(3)
Ti3 Ti7 O14 2_556 4_665 23.0(2)
O33 Ti7 O14 . 4_665 78.2(3)
O13 Ti7 O14 2_556 4_665 152.3(4)
O21 Ti7 O14 4_665 4_665 122.5(4)
O3 Ti7 O14 2_557 4_665 137.4(3)
Ti5 Ti7 O14 4_665 4_665 162.6(3)
O23 Ti7 O14 1_656 4_665 80.2(2)
O12 Ti7 O14 3_746 4_665 105.5(3)
O43 Ti7 O14 4_665 4_665 88.9(2)
O3 Ti8 O23 4_564 4_565 96.0(5)
O3 Ti8 Ti2 4_564 . 52.3(3)
O23 Ti8 Ti2 4_565 . 57.6(4)
O3 Ti8 O11 4_564 . 87.1(5)
O23 Ti8 O11 4_565 . 88.7(5)
Ti2 Ti8 O11 . . 56.0(3)
O3 Ti8 O32 4_564 2_456 100.7(5)
O23 Ti8 O32 4_565 2_456 162.6(6)
Ti2 Ti8 O32 . 2_456 138.2(5)
O11 Ti8 O32 . 2_456 96.7(5)
O3 Ti8 O31 4_564 3_656 110.0(5)
O23 Ti8 O31 4_565 3_656 96.8(5)
Ti2 Ti8 O31 . 3_656 140.9(5)
O11 Ti8 O31 . 3_656 161.3(5)
O32 Ti8 O31 2_456 3_656 73.2(4)
O3 Ti8 O2 4_564 4_565 172.5(5)
O23 Ti8 O2 4_565 4_565 91.2(4)
Ti2 Ti8 O2 . 4_565 134.5(4)
O11 Ti8 O2 . 4_565 95.1(4)
O32 Ti8 O2 2_456 4_565 71.9(3)
O31 Ti8 O2 3_656 4_565 67.0(3)
O3 Ti8 Ti5 4_564 3_646 131.7(5)
O23 Ti8 Ti5 4_565 3_646 121.4(5)
Ti2 Ti8 Ti5 . 3_646 175.4(4)
O11 Ti8 Ti5 . 3_646 120.1(4)
O32 Ti8 Ti5 2_456 3_646 42.1(2)
O31 Ti8 Ti5 3_656 3_646 42.4(2)
O2 Ti8 Ti5 4_565 3_646 41.4(2)
O3 Ti8 O31 4_564 2_456 56.1(3)
O23 Ti8 O31 4_565 2_456 150.9(5)
Ti2 Ti8 O31 . 2_456 95.0(3)
O11 Ti8 O31 . 2_456 82.2(4)
O32 Ti8 O31 2_456 2_456 46.5(3)
O31 Ti8 O31 3_656 2_456 100.6(3)
O2 Ti8 O31 4_565 2_456 117.0(4)
Ti5 Ti8 O31 3_646 2_456 86.7(3)
O3 Ti8 O24 4_564 2_566 134.3(5)
O23 Ti8 O24 4_565 2_566 41.0(3)
Ti2 Ti8 O24 . 2_566 96.8(3)
O11 Ti8 O24 . 2_566 102.7(3)
O32 Ti8 O24 2_456 2_566 121.7(4)
O31 Ti8 O24 3_656 2_566 71.2(3)
O2 Ti8 O24 4_565 2_566 52.1(2)
Ti5 Ti8 O24 3_646 2_566 81.4(2)
O31 Ti8 O24 2_456 2_566 168.0(3)
O3 Ti8 O33 4_564 3_656 71.1(4)
O23 Ti8 O33 4_565 3_656 83.3(4)
Ti2 Ti8 O33 . 3_656 100.8(3)
O11 Ti8 O33 . 3_656 155.7(4)
O32 Ti8 O33 2_456 3_656 97.7(4)
O31 Ti8 O33 3_656 3_656 43.0(2)
O2 Ti8 O33 4_565 3_656 107.9(3)
Ti5 Ti8 O33 3_646 3_656 83.3(2)
O31 Ti8 O33 2_456 3_656 93.8(3)
O24 Ti8 O33 2_566 3_656 86.1(2)
O3 Ti8 O43 4_564 2_466 48.8(3)
O23 Ti8 O43 4_565 2_466 48.1(3)
Ti2 Ti8 O43 . 2_466 23.4(2)
O11 Ti8 O43 . 2_466 79.2(3)
O32 Ti8 O43 2_456 2_466 149.1(4)
O31 Ti8 O43 3_656 2_466 117.6(4)
O2 Ti8 O43 4_565 2_466 138.7(4)
Ti5 Ti8 O43 3_646 2_466 159.8(3)
O31 Ti8 O43 2_456 2_466 102.8(3)
O24 Ti8 O43 2_566 2_466 88.9(2)
O33 Ti8 O43 3_656 2_466 78.4(2)
O11 P1 O12 2_456 3_646 111.2(5)
O11 P1 O13 2_456 2_456 110.2(4)
O12 P1 O13 3_646 2_456 110.9(4)
O11 P1 O14 2_456 2_456 108.1(3)
O12 P1 O14 3_646 2_456 107.0(3)
O13 P1 O14 2_456 2_456 109.4(5)
O11 P1 O2 2_456 3_546 126.7(3)
O12 P1 O2 3_646 3_546 122.1(3)
O13 P1 O2 2_456 3_546 53.2(3)
O14 P1 O2 2_456 3_546 56.3(3)
O11 P1 O44 2_456 3_646 158.6(3)
O12 P1 O44 3_646 3_646 79.3(3)
O13 P1 O44 2_456 3_646 81.4(3)
O14 P1 O44 2_456 3_646 50.6(3)
O2 P1 O44 3_546 3_646 45.99(14)
O11 P1 O1 2_456 3_546 53.6(3)
O12 P1 O1 3_646 3_546 129.1(3)
O13 P1 O1 2_456 3_546 120.0(3)
O14 P1 O1 2_456 3_546 54.9(3)
O2 P1 O1 3_546 3_546 88.89(13)
O44 P1 O1 3_646 3_546 105.2(2)
O11 P1 O31 2_456 4 85.4(3)
O12 P1 O31 3_646 4 157.2(3)
O13 P1 O31 2_456 4 46.8(3)
O14 P1 O31 2_456 4 81.1(3)
O2 P1 O31 3_546 4 44.68(14)
O44 P1 O31 3_646 4 90.7(2)
O1 P1 O31 3_546 4 73.23(15)
O11 P1 O42 2_456 4 76.7(3)
O12 P1 O42 3_646 4 84.5(3)
O13 P1 O42 2_456 4 157.9(3)
O14 P1 O42 2_456 4 49.3(3)
O2 P1 O42 3_546 4 105.5(2)
O44 P1 O42 3_646 4 86.2(2)
O1 P1 O42 3_546 4 46.40(15)
O31 P1 O42 4 4 115.5(2)
O11 P1 O33 2_456 1_455 82.4(3)
O12 P1 O33 3_646 1_455 77.6(3)
O13 P1 O33 2_456 1_455 56.3(3)
O14 P1 O33 2_456 1_455 165.3(3)
O2 P1 O33 3_546 1_455 109.21(14)
O44 P1 O33 3_646 1_455 118.6(2)
O1 P1 O33 3_546 1_455 133.1(2)
O31 P1 O33 4 1_455 89.64(15)
O42 P1 O33 4 1_455 145.3(2)
O11 P1 O1 2_456 . 123.6(3)
O12 P1 O1 3_646 . 50.4(3)
O13 P1 O1 2_456 . 60.8(3)
O14 P1 O1 2_456 . 127.9(3)
O2 P1 O1 3_546 . 93.64(12)
O44 P1 O1 3_646 . 77.63(15)
O1 P1 O1 3_546 . 177.06(10)
O31 P1 O1 4 . 107.62(14)
O42 P1 O1 4 . 133.9(2)
O33 P1 O1 1_455 . 44.51(14)
O11 P1 O34 2_456 2_456 49.9(3)
O12 P1 O34 3_646 2_456 160.7(3)
O13 P1 O34 2_456 2_456 82.6(3)
O14 P1 O34 2_456 2_456 79.9(3)
O2 P1 O34 3_546 2_456 76.90(15)
O44 P1 O34 3_646 2_456 117.4(2)
O1 P1 O34 3_546 2_456 40.63(14)
O31 P1 O34 4 2_456 39.9(2)
O42 P1 O34 4 2_456 86.97(13)
O33 P1 O34 1_455 2_456 100.36(13)
O1 P1 O34 . 2_456 138.72(15)
O23 P2 O21 4_565 . 110.1(4)
O23 P2 O22 4_565 4_565 110.4(5)
O21 P2 O22 . 4_565 110.9(3)
O23 P2 O24 4_565 2_566 110.1(3)
O21 P2 O24 . 2_566 108.2(5)
O22 P2 O24 4_565 2_566 107.0(4)
O23 P2 O1 4_565 4_565 129.5(3)
O21 P2 O1 . 4_565 120.3(3)
O22 P2 O1 4_565 4_565 53.8(3)
O24 P2 O1 2_566 4_565 53.4(3)
O23 P2 O33 4_565 4_665 162.3(3)
O21 P2 O33 . 4_665 76.7(3)
O22 P2 O33 4_565 4_665 80.8(3)
O24 P2 O33 2_566 4_665 52.4(3)
O1 P2 O33 4_565 4_665 45.9(2)
O23 P2 O41 4_565 4_665 76.7(3)
O21 P2 O41 . 4_665 85.2(3)
O22 P2 O41 4_565 4_665 157.3(3)
O24 P2 O41 2_566 4_665 51.3(3)
O1 P2 O41 4_565 4_665 104.7(2)
O33 P2 O41 4_665 4_665 88.0(2)
O23 P2 O2 4_565 4_565 60.9(3)
O21 P2 O2 . 4_565 129.4(3)
O22 P2 O2 4_565 4_565 118.8(3)
O24 P2 O2 2_566 4_565 49.5(3)
O1 P2 O2 4_565 4_565 84.6(2)
O33 P2 O2 4_665 4_565 101.9(2)
O41 P2 O2 4_665 4_565 44.45(14)
O23 P2 O2 4_565 2_566 119.8(3)
O21 P2 O2 . 2_566 46.6(3)
O22 P2 O2 4_565 2_566 65.0(3)
O24 P2 O2 2_566 2_566 129.1(3)
O1 P2 O2 4_565 2_566 97.2(2)
O33 P2 O2 4_665 2_566 77.0(2)
O41 P2 O2 4_665 2_566 131.52(15)
O2 P2 O2 4_565 2_566 175.97(9)
O23 P2 O32 4_565 4_665 150.8(3)
O21 P2 O32 . 4_665 40.8(3)
O22 P2 O32 4_565 4_665 85.0(3)
O24 P2 O32 2_566 4_665 87.4(3)
O1 P2 O32 4_565 4_665 79.6(2)
O33 P2 O32 4_665 4_665 39.7(2)
O41 P2 O32 4_665 4_665 98.9(2)
O2 P2 O32 4_565 4_665 134.00(15)
O2 P2 O32 2_566 4_665 43.32(13)
O23 P2 O43 4_565 2_466 45.1(3)
O21 P2 O43 . 2_466 83.3(3)
O22 P2 O43 4_565 2_466 88.3(3)
O24 P2 O43 2_566 2_466 155.1(3)
O1 P2 O43 4_565 2_466 139.6(2)
O33 P2 O43 4_665 2_466 151.97(13)
O41 P2 O43 4_665 2_466 109.93(15)
O2 P2 O43 4_565 2_466 106.0(2)
O2 P2 O43 2_566 2_466 75.0(2)
O32 P2 O43 4_665 2_466 113.96(14)
O23 P2 O31 4_565 3_656 58.3(3)
O21 P2 O31 . 3_656 167.4(3)
O22 P2 O31 4_565 3_656 79.5(3)
O24 P2 O31 2_566 3_656 74.0(3)
O1 P2 O31 4_565 3_656 71.4(2)
O33 P2 O31 4_665 3_656 112.87(15)
O41 P2 O31 4_665 3_656 86.89(14)
O2 P2 O31 4_565 3_656 42.56(13)
O2 P2 O31 2_566 3_656 141.45(14)
O32 P2 O31 4_665 3_656 150.9(2)
O43 P2 O31 2_466 3_656 90.2(2)
O31 P3 O33 . . 111.2(5)
O31 P3 O32 . . 109.3(3)
O33 P3 O32 . . 109.5(4)
O31 P3 O34 . 3_645 109.8(4)
O33 P3 O34 . 3_645 108.4(3)
O32 P3 O34 . 3_645 108.5(4)
O31 P3 O3 . 2_556 123.5(3)
O33 P3 O3 . 2_556 125.2(3)
O32 P3 O3 . 2_556 53.7(3)
O34 P3 O3 3_645 2_556 54.9(3)
O31 P3 O21 . 4_664 159.4(3)
O33 P3 O21 . 4_664 81.3(3)
O32 P3 O21 . 4_664 50.1(3)
O34 P3 O21 3_645 4_664 79.9(3)
O3 P3 O21 2_556 4_664 46.73(15)
O31 P3 O4 . 2_556 127.3(3)
O33 P3 O4 . 2_556 56.3(3)
O32 P3 O4 . 2_556 123.2(3)
O34 P3 O4 3_645 2_556 52.2(3)
O3 P3 O4 2_556 2_556 88.2(2)
O21 P3 O4 4_664 2_556 73.2(2)
O31 P3 O3 . 3_646 50.1(3)
O33 P3 O3 . 3_646 120.7(3)
O32 P3 O3 . 3_646 59.7(3)
O34 P3 O3 3_645 3_646 130.7(3)
O3 P3 O3 2_556 3_646 95.86(15)
O21 P3 O3 4_664 3_646 109.6(2)
O4 P3 O3 2_556 3_646 175.94(13)
O31 P3 O22 . 2_556 83.9(3)
O33 P3 O22 . 2_556 78.7(3)
O32 P3 O22 . 2_556 159.3(3)
O34 P3 O22 3_645 2_556 51.0(3)
O3 P3 O22 2_556 2_556 105.8(2)
O21 P3 O22 4_664 2_556 115.4(2)
O4 P3 O22 2_556 2_556 44.87(15)
O3 P3 O22 3_646 2_556 133.35(15)
O31 P3 O13 . 3_645 46.6(3)
O33 P3 O13 . 3_645 157.4(3)
O32 P3 O13 . 3_645 79.8(3)
O34 P3 O13 3_645 3_645 86.9(3)
O3 P3 O13 2_556 3_645 77.1(2)
O21 P3 O13 4_664 3_645 118.6(2)
O4 P3 O13 2_556 3_645 136.3(2)
O3 P3 O13 3_646 3_645 45.28(14)
O22 P3 O13 2_556 3_645 99.9(2)
O31 P3 O11 . 3_645 81.7(3)
O33 P3 O11 . 3_645 159.7(3)
O32 P3 O11 . 3_645 79.0(3)
O34 P3 O11 3_645 3_645 51.4(3)
O3 P3 O11 2_556 3_645 44.71(14)
O21 P3 O11 4_664 3_645 91.4(2)
O4 P3 O11 2_556 3_645 103.5(2)
O3 P3 O11 3_646 3_645 79.51(15)
O22 P3 O11 2_556 3_645 87.5(2)
O13 P3 O11 3_645 3_645 39.8(2)
O31 P3 O11 . 2_556 78.4(3)
O33 P3 O11 . 2_556 80.6(3)
O32 P3 O11 . 2_556 54.8(3)
O34 P3 O11 3_645 2_556 163.3(3)
O3 P3 O11 2_556 2_556 108.5(2)
O21 P3 O11 4_664 2_556 87.9(2)
O4 P3 O11 2_556 2_556 134.6(2)
O3 P3 O11 3_646 2_556 43.80(13)
O22 P3 O11 2_556 2_556 145.7(2)
O13 P3 O11 3_645 2_556 89.01(14)
O11 P3 O11 3_645 2_556 118.18(12)
O44 P4 O42 4_664 2 110.0(5)
O44 P4 O41 4_664 . 109.5(4)
O42 P4 O41 2 . 109.0(4)
O44 P4 O43 4_664 4_664 110.4(4)
O42 P4 O43 2 4_664 110.1(3)
O41 P4 O43 . 4_664 107.7(4)
O44 P4 O4 4_664 2_556 121.3(3)
O42 P4 O4 2 2_556 128.6(3)
O41 P4 O4 . 2_556 52.7(3)
O43 P4 O4 4_664 2_556 55.2(3)
O44 P4 O12 4_664 4_664 78.4(3)
O42 P4 O12 2 4_664 162.6(3)
O41 P4 O12 . 4_664 81.0(3)
O43 P4 O12 4_664 4_664 52.6(3)
O4 P4 O12 2_556 4_664 46.4(2)
O44 P4 O23 4_664 2 87.8(3)
O42 P4 O23 2 2 78.2(3)
O41 P4 O23 . 2 156.4(3)
O43 P4 O23 4_664 2 49.6(3)
O4 P4 O23 2_556 2 104.8(2)
O12 P4 O23 4_664 2 87.1(2)
O44 P4 O3 4_664 2_556 133.0(3)
O42 P4 O3 2 2_556 61.2(3)
O41 P4 O3 . 2_556 117.0(3)
O43 P4 O3 4_664 2_556 49.4(3)
O4 P4 O3 2_556 2_556 84.2(2)
O12 P4 O3 4_664 2_556 101.8(2)
O23 P4 O3 2 2_556 45.76(14)
O44 P4 O12 4_664 1_554 72.6(3)
O42 P4 O12 2 1_554 82.5(3)
O41 P4 O12 . 1_554 57.5(3)
O43 P4 O12 4_664 1_554 163.9(3)
O4 P4 O12 2_556 1_554 109.3(2)
O12 P4 O12 4_664 1_554 114.81(12)
O23 P4 O12 2 1_554 145.8(2)
O3 P4 O12 2_556 1_554 140.0(2)
O44 P4 O14 4_664 4_664 79.9(3)
O42 P4 O14 2 4_664 45.9(3)
O41 P4 O14 . 4_664 88.3(3)
O43 P4 O14 4_664 4_664 155.6(3)
O4 P4 O14 2_556 4_664 139.0(2)
O12 P4 O14 4_664 4_664 150.94(14)
O23 P4 O14 2 4_664 111.1(2)
O3 P4 O14 2_556 4_664 107.1(2)
O12 P4 O14 1_554 4_664 39.17(15)
O44 P4 O14 4_664 . 42.5(3)
O42 P4 O14 2 . 152.2(3)
O41 P4 O14 . . 83.5(3)
O43 P4 O14 4_664 . 88.2(3)
O4 P4 O14 2_556 . 78.8(2)
O12 P4 O14 4_664 . 39.81(15)
O23 P4 O14 2 . 100.4(2)
O3 P4 O14 2_556 . 135.9(2)
O12 P4 O14 1_554 . 84.03(13)
O14 P4 O14 4_664 . 112.37(13)
O44 P4 O22 4_664 2 57.6(3)
O42 P4 O22 2 2 70.7(3)
O41 P4 O22 . 2 164.0(3)
O43 P4 O22 4_664 2 86.8(3)
O4 P4 O22 2_556 2 140.5(2)
O12 P4 O22 4_664 2 103.7(2)
O23 P4 O22 2 2 39.5(2)
O3 P4 O22 2_556 2 77.4(2)
O12 P4 O22 1_554 2 107.3(2)
O14 P4 O22 4_664 2 80.3(2)
O14 P4 O22 . 2 90.5(2)
Ti3 O1 Ti7 2_456 1_455 65.1(4)
Ti3 O1 Ti1 2_456 3_646 131.7(3)
Ti7 O1 Ti1 1_455 3_646 126.9(4)
Ti3 O1 Ti2 2_456 4_565 132.2(3)
Ti7 O1 Ti2 1_455 4_565 120.0(4)
Ti1 O1 Ti2 3_646 4_565 85.9(3)
Ti3 O1 O34 2_456 4_565 125.3(3)
Ti7 O1 O34 1_455 4_565 169.1(4)
Ti1 O1 O34 3_646 4_565 50.1(2)
Ti2 O1 O34 4_565 4_565 51.8(2)
Ti3 O1 O43 2_456 3_646 176.7(3)
Ti7 O1 O43 1_455 3_646 111.6(4)
Ti1 O1 O43 3_646 3_646 50.1(2)
Ti2 O1 O43 4_565 3_646 48.6(2)
O34 O1 O43 4_565 3_646 57.9(3)
Ti3 O1 O33 2_456 1_455 41.3(2)
Ti7 O1 O33 1_455 1_455 48.1(3)
Ti1 O1 O33 3_646 1_455 106.7(2)
Ti2 O1 O33 4_565 1_455 166.4(3)
O34 O1 O33 4_565 1_455 140.9(3)
O43 O1 O33 3_646 1_455 137.0(2)
Ti3 O1 O42 2_456 2_456 41.8(2)
Ti7 O1 O42 1_455 2_456 41.6(3)
Ti1 O1 O42 3_646 2_456 166.0(3)
Ti2 O1 O42 4_565 2_456 106.9(2)
O34 O1 O42 4_565 2_456 143.0(2)
O43 O1 O42 3_646 2_456 135.6(3)
O33 O1 O42 1_455 2_456 60.1(3)
Ti3 O1 O11 2_456 4_565 91.3(2)
Ti7 O1 O11 1_455 4_565 112.7(4)
Ti1 O1 O11 3_646 4_565 115.8(3)
Ti2 O1 O11 4_565 4_565 41.26(15)
O34 O1 O11 4_565 4_565 66.7(2)
O43 O1 O11 3_646 4_565 89.8(2)
O33 O1 O11 1_455 4_565 131.5(3)
O42 O1 O11 2_456 4_565 78.1(2)
Ti3 O1 O14 2_456 4_565 44.8(2)
Ti7 O1 O14 1_455 4_565 100.0(4)
Ti1 O1 O14 3_646 4_565 126.9(3)
Ti2 O1 O14 4_565 4_565 91.1(2)
O34 O1 O14 4_565 4_565 87.9(3)
O43 O1 O14 3_646 4_565 137.3(3)
O33 O1 O14 1_455 4_565 85.6(3)
O42 O1 O14 2_456 4_565 59.9(2)
O11 O1 O14 4_565 4_565 50.7(2)
Ti3 O1 O24 2_456 3_545 47.0(2)
Ti7 O1 O24 1_455 3_545 105.8(4)
Ti1 O1 O24 3_646 3_545 88.8(2)
Ti2 O1 O24 4_565 3_545 125.8(3)
O34 O1 O24 4_565 3_545 84.9(3)
O43 O1 O24 3_646 3_545 135.9(3)
O33 O1 O24 1_455 3_545 61.2(2)
O42 O1 O24 2_456 3_545 88.2(3)
O11 O1 O24 4_565 3_545 96.6(2)
O14 O1 O24 4_565 3_545 51.8(2)
Ti3 O1 O22 2_456 . 92.4(2)
Ti7 O1 O22 1_455 . 122.5(4)
Ti1 O1 O22 3_646 . 39.8(2)
Ti2 O1 O22 4_565 . 114.1(3)
O34 O1 O22 4_565 . 63.2(2)
O43 O1 O22 3_646 . 89.8(3)
O33 O1 O22 1_455 . 79.4(2)
O42 O1 O22 2_456 . 133.2(3)
O11 O1 O22 4_565 . 120.4(3)
O14 O1 O22 4_565 . 96.9(2)
O24 O1 O22 3_545 . 49.8(2)
Ti3 O1 O12 2_456 3_646 118.3(3)
Ti7 O1 O12 1_455 3_646 87.4(3)
Ti1 O1 O12 3_646 3_646 39.59(15)
Ti2 O1 O12 4_565 3_646 109.5(3)
O34 O1 O12 4_565 3_646 89.2(3)
O43 O1 O12 3_646 3_646 61.1(2)
O33 O1 O12 1_455 3_646 78.7(2)
O42 O1 O12 2_456 3_646 127.8(3)
O11 O1 O12 4_565 3_646 149.8(3)
O14 O1 O12 4_565 3_646 151.1(3)
O24 O1 O12 3_545 3_646 99.3(2)
O22 O1 O12 . 3_646 56.6(2)
Ti3 O1 O23 2_456 1_556 119.2(3)
Ti7 O1 O23 1_455 1_556 82.2(4)
Ti1 O1 O23 3_646 1_556 109.0(3)
Ti2 O1 O23 4_565 1_556 37.8(2)
O34 O1 O23 4_565 1_556 89.2(3)
O43 O1 O23 3_646 1_556 59.1(2)
O33 O1 O23 1_455 1_556 129.9(3)
O42 O1 O23 2_456 1_556 79.6(2)
O11 O1 O23 4_565 1_556 55.2(2)
O14 O1 O23 4_565 1_556 99.6(2)
O24 O1 O23 3_545 1_556 150.9(2)
O22 O1 O23 . 1_556 147.1(3)
O12 O1 O23 3_646 1_556 109.1(3)
Ti4 O2 Ti5 3_545 2_466 142.7(5)
Ti4 O2 Ti8 3_545 4_564 125.7(3)
Ti5 O2 Ti8 2_466 4_564 79.7(3)
Ti4 O2 Ti6 3_545 4_564 74.6(4)
Ti5 O2 Ti6 2_466 4_564 124.2(4)
Ti8 O2 Ti6 4_564 4_564 113.0(6)
Ti4 O2 O31 3_545 2_456 122.3(4)
Ti5 O2 O31 2_466 2_456 46.5(2)
Ti8 O2 O31 4_564 2_456 54.0(3)
Ti6 O2 O31 4_564 2_456 162.2(5)
Ti4 O2 O44 3_545 1_455 43.4(2)
Ti5 O2 O44 2_466 1_455 117.7(3)
Ti8 O2 O44 4_564 1_455 161.7(4)
Ti6 O2 O44 4_564 1_455 53.5(4)
O31 O2 O44 2_456 1_455 142.0(5)
Ti4 O2 O32 3_545 3_655 171.8(4)
Ti5 O2 O32 2_466 3_655 45.0(2)
Ti8 O2 O32 4_564 3_655 47.5(3)
Ti6 O2 O32 4_564 3_655 103.2(5)
O31 O2 O32 2_456 3_655 59.2(2)
O44 O2 O32 1_455 3_655 141.2(2)
Ti4 O2 O41 3_545 1_455 43.0(2)
Ti5 O2 O41 2_466 1_455 172.9(4)
Ti8 O2 O41 4_564 1_455 99.2(4)
Ti6 O2 O41 4_564 1_455 49.7(4)
O31 O2 O41 2_456 1_455 137.8(3)
O44 O2 O41 1_455 1_455 62.8(2)
O32 O2 O41 3_655 1_455 129.7(4)
Ti4 O2 O13 3_545 4_565 97.9(4)
Ti5 O2 O13 2_466 4_565 44.9(2)
Ti8 O2 O13 4_564 4_565 114.7(3)
Ti6 O2 O13 4_564 4_565 125.0(5)
O31 O2 O13 2_456 4_565 62.1(3)
O44 O2 O13 1_455 4_565 83.3(3)
O32 O2 O13 3_655 4_565 89.8(2)
O41 O2 O13 1_455 4_565 140.1(3)
Ti4 O2 O21 3_545 2_466 127.1(3)
Ti5 O2 O21 2_466 2_466 43.8(2)
Ti8 O2 O21 4_564 2_466 107.0(3)
Ti6 O2 O21 4_564 2_466 82.0(4)
O31 O2 O21 2_456 2_466 90.3(2)
O44 O2 O21 1_455 2_466 84.7(2)
O32 O2 O21 3_655 2_466 59.6(2)
O41 O2 O21 1_455 2_466 131.2(3)
O13 O2 O21 4_565 2_466 59.2(3)
Ti4 O2 O14 3_545 4_565 47.0(2)
Ti5 O2 O14 2_466 4_565 96.8(4)
Ti8 O2 O14 4_564 4_565 126.2(3)
Ti6 O2 O14 4_564 4_565 112.7(4)
O31 O2 O14 2_456 4_565 84.8(3)
O44 O2 O14 1_455 4_565 60.8(3)
O32 O2 O14 3_655 4_565 139.1(3)
O41 O2 O14 1_455 4_565 89.6(2)
O13 O2 O14 4_565 4_565 53.8(3)
O21 O2 O14 2_466 4_565 105.9(3)
Ti4 O2 O24 3_545 3_545 46.6(2)
Ti5 O2 O24 2_466 3_545 124.4(3)
Ti8 O2 O24 4_564 3_545 84.7(3)
Ti6 O2 O24 4_564 3_545 111.0(4)
O31 O2 O24 2_456 3_545 81.6(2)
O44 O2 O24 1_455 3_545 89.2(2)
O32 O2 O24 3_655 3_545 129.6(3)
O41 O2 O24 1_455 3_545 62.2(2)
O13 O2 O24 4_565 3_545 99.2(3)
O21 O2 O24 2_466 3_545 158.0(4)
O14 O2 O24 4_565 3_545 53.2(2)
Ti4 O2 O23 3_545 . 88.9(2)
Ti5 O2 O23 2_466 . 108.2(2)
Ti8 O2 O23 4_564 . 37.2(3)
Ti6 O2 O23 4_564 . 112.4(5)
O31 O2 O23 2_456 . 65.8(2)
O44 O2 O23 1_455 . 130.9(2)
O32 O2 O23 3_655 . 84.6(2)
O41 O2 O23 1_455 . 73.8(3)
O13 O2 O23 4_565 . 122.0(3)
O21 O2 O23 2_466 . 144.0(3)
O14 O2 O23 4_565 . 98.6(2)
O24 O2 O23 3_545 . 48.7(2)
Ti4 O2 O22 3_545 3 101.1(2)
Ti5 O2 O22 2_466 3 89.8(2)
Ti8 O2 O22 4_564 3 113.5(4)
Ti6 O2 O22 4_564 3 34.5(4)
O31 O2 O22 2_456 3 133.9(2)
O44 O2 O22 1_455 3 63.7(2)
O32 O2 O22 3_655 3 80.1(2)
O41 O2 O22 1_455 3 84.2(2)
O13 O2 O22 4_565 3 100.0(2)
O21 O2 O22 2_466 3 47.8(2)
O14 O2 O22 4_565 3 120.2(3)
O24 O2 O22 3_545 3 144.5(2)
O23 O2 O22 . 3 135.1(4)
Ti2 O3 Ti8 4_565 4_565 68.1(4)
Ti2 O3 Ti5 4_565 3_646 143.6(5)
Ti8 O3 Ti5 4_565 3_646 132.1(4)
Ti2 O3 Ti7 4_565 2_457 123.6(3)
Ti8 O3 Ti7 4_565 2_457 114.4(5)
Ti5 O3 Ti7 3_646 2_457 79.6(3)
Ti2 O3 O21 4_565 3_646 121.4(3)
Ti8 O3 O21 4_565 3_646 167.6(5)
Ti5 O3 O21 3_646 3_646 45.9(2)
Ti7 O3 O21 2_457 3_646 54.3(3)
Ti2 O3 O11 4_565 4_565 44.5(2)
Ti8 O3 O11 4_565 4_565 49.1(3)
Ti5 O3 O11 3_646 4_565 119.5(3)
Ti7 O3 O11 2_457 4_565 159.9(4)
O21 O3 O11 3_646 4_565 143.1(4)
Ti2 O3 O32 4_565 2_456 99.6(4)
Ti8 O3 O32 4_565 2_456 128.7(4)
Ti5 O3 O32 3_646 2_456 44.1(2)
Ti7 O3 O32 2_457 2_456 113.3(3)
O21 O3 O32 3_646 2_456 60.4(2)
O11 O3 O32 4_565 2_456 86.3(3)
Ti2 O3 O13 4_565 1_556 170.9(4)
Ti8 O3 O13 4_565 1_556 108.9(4)
Ti5 O3 O13 3_646 1_556 44.9(2)
Ti7 O3 O13 2_457 1_556 49.0(3)
O21 O3 O13 3_646 1_556 60.4(3)
O11 O3 O13 4_565 1_556 140.2(3)
O32 O3 O13 2_456 1_556 89.0(3)
Ti2 O3 O34 4_565 4_565 49.6(2)
Ti8 O3 O34 4_565 4_565 111.6(4)
Ti5 O3 O34 3_646 4_565 95.2(3)
Ti7 O3 O34 2_457 4_565 121.3(3)
O21 O3 O34 3_646 4_565 80.4(3)
O11 O3 O34 4_565 4_565 66.3(3)
O32 O3 O34 2_456 4_565 53.9(2)
O13 O3 O34 1_556 4_565 136.8(3)
Ti2 O3 O31 4_565 3_656 127.3(3)
Ti8 O3 O31 4_565 3_656 90.3(4)
Ti5 O3 O31 3_646 3_656 43.4(2)
Ti7 O3 O31 2_457 3_656 109.1(3)
O21 O3 O31 3_646 3_656 89.3(2)
O11 O3 O31 4_565 3_656 84.6(2)
O32 O3 O31 2_456 3_656 57.0(2)
O13 O3 O31 1_556 3_656 60.3(2)
O34 O3 O31 4_565 3_656 105.0(3)
Ti2 O3 O23 4_565 1_556 41.1(2)
Ti8 O3 O23 4_565 1_556 42.5(3)
Ti5 O3 O23 3_646 1_556 173.9(4)
Ti7 O3 O23 2_457 1_556 100.1(3)
O21 O3 O23 3_646 1_556 138.4(3)
O11 O3 O23 4_565 1_556 60.2(3)
O32 O3 O23 2_456 1_556 139.7(3)
O13 O3 O23 1_556 1_556 130.9(4)
O34 O3 O23 4_565 1_556 90.1(3)
O31 O3 O23 3_656 1_556 132.1(3)
Ti2 O3 O43 4_565 3_646 44.9(2)
Ti8 O3 O43 4_565 3_646 101.9(4)
Ti5 O3 O43 3_646 3_646 125.7(3)
Ti7 O3 O43 2_457 3_646 83.3(3)
O21 O3 O43 3_646 3_646 82.8(2)
O11 O3 O43 4_565 3_646 89.1(3)
O32 O3 O43 2_456 3_646 101.0(3)
O13 O3 O43 1_556 3_646 130.5(3)
O34 O3 O43 4_565 3_646 52.8(3)
O31 O3 O43 3_656 3_646 157.4(4)
O23 O3 O43 1_556 3_646 60.1(2)
Ti2 O3 O32 4_565 3_656 103.3(3)
Ti8 O3 O32 4_565 3_656 42.3(3)
Ti5 O3 O32 3_646 3_656 89.8(2)
Ti7 O3 O32 2_457 3_656 112.7(3)
O21 O3 O32 3_646 3_656 133.2(3)
O11 O3 O32 4_565 3_656 64.6(2)
O32 O3 O32 2_456 3_656 101.4(2)
O13 O3 O32 1_556 3_656 77.8(3)
O34 O3 O32 4_565 3_656 125.8(3)
O31 O3 O32 3_656 3_656 49.5(2)
O23 O3 O32 1_556 3_656 84.7(2)
O43 O3 O32 3_646 3_656 143.9(3)
Ti2 O3 O42 4_565 1_556 87.6(2)
Ti8 O3 O42 4_565 1_556 106.8(4)
Ti5 O3 O42 3_646 1_556 108.6(2)
Ti7 O3 O42 2_457 1_556 36.2(2)
O21 O3 O42 3_646 1_556 67.5(2)
O11 O3 O42 4_565 1_556 129.7(2)
O32 O3 O42 2_456 1_556 122.7(3)
O13 O3 O42 1_556 1_556 85.2(2)
O34 O3 O42 4_565 1_556 96.8(3)
O31 O3 O42 3_656 1_556 145.1(3)
O23 O3 O42 1_556 1_556 73.6(2)
O43 O3 O42 3_646 1_556 48.7(2)
O32 O3 O42 3_656 1_556 132.3(3)
Ti1 O4 Ti6 3_646 2_456 67.7(5)
Ti1 O4 Ti4 3_646 4_565 135.5(4)
Ti6 O4 Ti4 2_456 4_565 121.7(6)
Ti1 O4 Ti3 3_646 . 130.9(3)
Ti6 O4 Ti3 2_456 . 116.1(6)
Ti4 O4 Ti3 4_565 . 86.8(2)
Ti1 O4 O24 3_646 4_565 128.3(4)
Ti6 O4 O24 2_456 4_565 163.4(6)
Ti4 O4 O24 4_565 4_565 52.3(2)
Ti3 O4 O24 . 4_565 51.7(2)
Ti1 O4 O14 3_646 3_645 171.6(4)
Ti6 O4 O14 2_456 3_645 104.4(6)
Ti4 O4 O14 4_565 3_645 50.6(2)
Ti3 O4 O14 . 3_645 48.9(2)
O24 O4 O14 4_565 3_645 59.4(3)
Ti1 O4 O22 3_646 . 43.5(2)
Ti6 O4 O22 2_456 . 43.4(5)
Ti4 O4 O22 4_565 . 164.7(3)
Ti3 O4 O22 . . 102.9(3)
O24 O4 O22 4_565 . 142.8(3)
O14 O4 O22 3_645 . 128.8(4)
Ti1 O4 O12 3_646 3_646 42.5(2)
Ti6 O4 O12 2_456 3_646 48.6(5)
Ti4 O4 O12 4_565 3_646 107.2(3)
Ti3 O4 O12 . 3_646 163.1(3)
O24 O4 O12 4_565 3_646 144.8(4)
O14 O4 O12 3_645 3_646 134.5(3)
O22 O4 O12 . 3_646 61.5(3)
Ti1 O4 O41 3_646 2_456 94.9(3)
Ti6 O4 O41 2_456 2_456 122.7(6)
Ti4 O4 O41 4_565 2_456 41.6(2)
Ti3 O4 O41 . 2_456 115.8(3)
O24 O4 O41 4_565 2_456 65.0(3)
O14 O4 O41 3_645 2_456 91.9(3)
O22 O4 O41 . 2_456 137.1(3)
O12 O4 O41 3_646 2_456 81.1(3)
Ti1 O4 O34 3_646 4_565 46.0(2)
Ti6 O4 O34 2_456 4_565 104.3(5)
Ti4 O4 O34 4_565 4_565 129.8(3)
Ti3 O4 O34 . 4_565 90.4(2)
O24 O4 O34 4_565 4_565 88.0(3)
O14 O4 O34 3_645 4_565 137.7(3)
O22 O4 O34 . 4_565 62.8(2)
O12 O4 O34 3_646 4_565 87.8(3)
O41 O4 O34 2_456 4_565 97.9(3)
Ti1 O4 O43 3_646 3_646 46.9(2)
Ti6 O4 O43 2_456 3_646 107.0(6)
Ti4 O4 O43 4_565 3_646 93.0(3)
Ti3 O4 O43 . 3_646 129.0(3)
O24 O4 O43 4_565 3_646 89.2(3)
O14 O4 O43 3_645 3_646 141.2(3)
O22 O4 O43 . 3_646 90.0(3)
O12 O4 O43 3_646 3_646 61.2(3)
O41 O4 O43 2_456 3_646 51.7(2)
O34 O4 O43 4_565 3_646 52.3(3)
Ti1 O4 O44 3_646 2_456 119.0(3)
Ti6 O4 O44 2_456 2_456 81.7(6)
Ti4 O4 O44 4_565 2_456 40.2(2)
Ti3 O4 O44 . 2_456 109.7(3)
O24 O4 O44 4_565 2_456 92.0(2)
O14 O4 O44 3_645 2_456 60.9(2)
O22 O4 O44 . 2_456 124.5(3)
O12 O4 O44 3_646 2_456 77.5(3)
O41 O4 O44 2_456 2_456 59.3(2)
O34 O4 O44 4_565 2_456 154.2(4)
O43 O4 O44 3_646 2_456 101.9(3)
Ti1 O4 O33 3_646 2_456 92.6(3)
Ti6 O4 O33 2_456 2_456 115.7(6)
Ti4 O4 O33 4_565 2_456 114.7(3)
Ti3 O4 O33 . 2_456 39.5(2)
O24 O4 O33 4_565 2_456 63.7(2)
O14 O4 O33 3_645 2_456 88.3(3)
O22 O4 O33 . 2_456 79.6(3)
O12 O4 O33 3_646 2_456 134.1(3)
O41 O4 O33 2_456 2_456 119.4(3)
O34 O4 O33 4_565 2_456 51.2(2)
O43 O4 O33 3_646 2_456 97.9(3)
O44 O4 O33 2_456 2_456 148.3(3)
Ti1 O4 O42 3_646 . 115.2(3)
Ti6 O4 O42 2_456 . 78.7(5)
Ti4 O4 O42 4_565 . 109.2(3)
Ti3 O4 O42 . . 37.5(2)
O24 O4 O42 4_565 . 88.8(3)
O14 O4 O42 3_645 . 58.9(2)
O22 O4 O42 . . 74.0(3)
O12 O4 O42 3_646 . 126.3(3)
O41 O4 O42 2_456 . 148.9(3)
O34 O4 O42 4_565 . 97.7(3)
O43 O4 O42 3_646 . 150.0(2)
O44 O4 O42 2_456 . 108.1(3)
O33 O4 O42 2_456 . 54.9(2)
P1 O11 Ti2 2_556 . 148.5(5)
P1 O11 Ti8 2_556 . 150.2(5)
Ti2 O11 Ti8 . . 61.2(3)
P1 O11 O14 2_556 . 36.7(2)
Ti2 O11 O14 . . 115.4(4)
Ti8 O11 O14 . . 162.7(4)
P1 O11 O13 2_556 . 35.1(2)
Ti2 O11 O13 . . 131.7(4)
Ti8 O11 O13 . . 135.1(4)
O14 O11 O13 . . 61.0(3)
P1 O11 O12 2_556 4_664 34.5(3)
Ti2 O11 O12 . 4_664 164.9(4)
Ti8 O11 O12 . 4_664 118.7(4)
O14 O11 O12 . 4_664 59.6(2)
O13 O11 O12 . 4_664 60.4(2)
P1 O11 O3 2_556 4_564 148.4(4)
Ti2 O11 O3 . 4_564 39.2(2)
Ti8 O11 O3 . 4_564 43.8(3)
O14 O11 O3 . 4_564 144.7(4)
O13 O11 O3 . 4_564 113.3(3)
O12 O11 O3 4_664 4_564 152.0(4)
P1 O11 O23 2_556 4_565 149.4(4)
Ti2 O11 O23 . 4_565 43.0(2)
Ti8 O11 O23 . 4_565 43.7(3)
O14 O11 O23 . 4_565 121.1(3)
O13 O11 O23 . 4_565 174.6(4)
O12 O11 O23 4_664 4_565 125.0(3)
O3 O11 O23 4_564 4_565 61.9(2)
P1 O11 O1 2_556 4_564 101.6(4)
Ti2 O11 O1 . 4_564 51.7(2)
Ti8 O11 O1 . 4_564 105.9(4)
O14 O11 O1 . 4_564 65.1(3)
O13 O11 O1 . 4_564 112.6(3)
O12 O11 O1 4_664 4_564 118.3(3)
O3 O11 O1 4_564 4_564 89.6(3)
O23 O11 O1 4_565 4_564 65.8(2)
P1 O11 O34 2_556 . 107.5(4)
Ti2 O11 O34 . . 44.4(2)
Ti8 O11 O34 . . 98.7(4)
O14 O11 O34 . . 86.9(3)
O13 O11 O34 . . 88.7(3)
O12 O11 O34 4_664 . 141.9(3)
O3 O11 O34 4_564 . 57.8(2)
O23 O11 O34 4_565 . 86.5(3)
O1 O11 O34 4_564 . 50.8(2)
P1 O11 O32 2_556 2_456 110.8(3)
Ti2 O11 O32 . 2_456 97.5(3)
Ti8 O11 O32 . 2_456 42.3(3)
O14 O11 O32 . 2_456 147.0(3)
O13 O11 O32 . 2_456 95.2(2)
O12 O11 O32 4_664 2_456 89.4(3)
O3 O11 O32 4_564 2_456 63.3(2)
O23 O11 O32 4_565 2_456 84.9(3)
O1 O11 O32 4_564 2_456 147.5(3)
O34 O11 O32 . 2_456 117.0(3)
P1 O11 O2 2_556 4_565 108.3(4)
Ti2 O11 O2 . 4_565 100.5(3)
Ti8 O11 O2 . 4_565 47.4(3)
O14 O11 O2 . 4_565 122.2(3)
O13 O11 O2 . 4_565 122.5(3)
O12 O11 O2 4_664 4_565 73.8(2)
O3 O11 O2 4_564 4_565 91.0(3)
O23 O11 O2 4_565 4_565 61.4(3)
O1 O11 O2 4_564 4_565 119.1(2)
O34 O11 O2 . 4_565 144.2(3)
O32 O11 O2 2_456 4_565 49.4(2)
P1 O11 Ti3 2_556 3_655 73.9(3)
Ti2 O11 Ti3 . 3_655 82.1(2)
Ti8 O11 Ti3 . 3_655 128.9(4)
O14 O11 Ti3 . 3_655 37.5(2)
O13 O11 Ti3 . 3_655 95.6(3)
O12 O11 Ti3 4_664 3_655 87.9(3)
O3 O11 Ti3 4_564 3_655 120.0(2)
O23 O11 Ti3 4_565 3_655 85.2(2)
O1 O11 Ti3 4_564 3_655 30.57(15)
O34 O11 Ti3 . 3_655 72.6(2)
O32 O11 Ti3 2_456 3_655 165.7(3)
O2 O11 Ti3 4_565 3_655 116.5(2)
P1 O11 O41 2_556 4_665 85.3(3)
Ti2 O11 O41 . 4_665 106.6(3)
Ti8 O11 O41 . 4_665 85.2(3)
O14 O11 O41 . 4_665 79.7(2)
O13 O11 O41 . 4_665 118.5(3)
O12 O11 O41 4_664 4_665 59.2(2)
O3 O11 O41 4_564 4_665 125.1(3)
O23 O11 O41 4_565 4_665 66.8(3)
O1 O11 O41 4_564 4_665 86.6(2)
O34 O11 O41 . 4_665 136.8(2)
O32 O11 O41 2_456 4_665 94.7(3)
O2 O11 O41 4_565 4_665 46.2(2)
Ti3 O11 O41 3_655 4_665 71.9(2)
P1 O12 Ti1 3_656 . 154.1(5)
P1 O12 Ti6 3_656 4_665 141.1(6)
Ti1 O12 Ti6 . 4_665 63.1(5)
P1 O12 O14 3_656 4_665 37.2(2)
Ti1 O12 O14 . 4_665 141.6(4)
Ti6 O12 O14 4_665 4_665 133.5(6)
P1 O12 O11 3_656 4_665 34.3(3)
Ti1 O12 O11 . 4_665 157.6(4)
Ti6 O12 O11 4_665 4_665 107.8(5)
O14 O12 O11 4_665 4_665 60.0(2)
P1 O12 O13 3_656 4_665 34.7(2)
Ti1 O12 O13 . 4_665 119.9(4)
Ti6 O12 O13 4_665 4_665 156.3(5)
O14 O12 O13 4_665 4_665 60.8(3)
O11 O12 O13 4_665 4_665 59.7(3)
P1 O12 O4 3_656 3_656 158.4(4)
Ti1 O12 O4 . 3_656 38.0(2)
Ti6 O12 O4 4_665 3_656 46.1(5)
O14 O12 O4 4_665 3_656 121.3(3)
O11 O12 O4 4_665 3_656 148.9(4)
O13 O12 O4 4_665 3_656 151.1(4)
P1 O12 O22 3_656 3_656 142.9(4)
Ti1 O12 O22 . 3_656 42.0(2)
Ti6 O12 O22 4_665 3_656 41.7(5)
O14 O12 O22 4_665 3_656 174.5(4)
O11 O12 O22 4_665 3_656 117.1(3)
O13 O12 O22 4_665 3_656 122.6(3)
O4 O12 O22 3_656 3_656 58.3(2)
P1 O12 O43 3_656 . 113.2(4)
Ti1 O12 O43 . . 47.5(2)
Ti6 O12 O43 4_665 . 105.0(5)
O14 O12 O43 4_665 . 96.1(3)
O11 O12 O43 4_665 . 147.2(3)
O13 O12 O43 4_665 . 89.8(4)
O4 O12 O43 3_656 . 61.5(2)
O22 O12 O43 3_656 . 88.4(3)
P1 O12 O1 3_656 3_656 106.4(4)
Ti1 O12 O1 . 3_656 49.7(2)
Ti6 O12 O1 4_665 3_656 101.5(5)
O14 O12 O1 4_665 3_656 124.2(3)
O11 O12 O1 4_665 3_656 118.4(3)
O13 O12 O1 4_665 3_656 72.0(3)
O4 O12 O1 3_656 3_656 87.4(2)
O22 O12 O1 3_656 3_656 61.1(2)
O43 O12 O1 . 3_656 54.2(2)
P1 O12 O41 3_656 1_556 102.0(3)
Ti1 O12 O41 . 1_556 103.9(3)
Ti6 O12 O41 4_665 1_556 45.4(5)
O14 O12 O41 4_665 1_556 89.1(2)
O11 O12 O41 4_665 1_556 77.7(3)
O13 O12 O41 4_665 1_556 135.8(3)
O4 O12 O41 3_656 1_556 71.4(2)
O22 O12 O41 3_656 1_556 85.7(3)
O43 O12 O41 . 1_556 127.5(3)
O1 O12 O41 3_656 1_556 146.7(3)
P1 O12 Ti7 3_656 3_756 74.0(3)
Ti1 O12 Ti7 . 3_756 82.6(3)
Ti6 O12 Ti7 4_665 3_756 126.4(5)
O14 O12 Ti7 4_665 3_756 99.2(3)
O11 O12 Ti7 4_665 3_756 88.2(3)
O13 O12 Ti7 4_665 3_756 40.3(2)
O4 O12 Ti7 3_656 3_756 120.0(3)
O22 O12 Ti7 3_656 3_756 85.1(3)
O43 O12 Ti7 . 3_756 72.9(2)
O1 O12 Ti7 3_656 3_756 32.9(2)
O41 O12 Ti7 1_556 3_756 157.3(3)
P1 O12 P4 3_656 4_665 100.6(4)
Ti1 O12 P4 . 4_665 67.7(2)
Ti6 O12 P4 4_665 4_665 111.3(5)
O14 O12 P4 4_665 4_665 74.0(3)
O11 O12 P4 4_665 4_665 132.8(2)
O13 O12 P4 4_665 4_665 90.1(3)
O4 O12 P4 3_656 4_665 65.5(2)
O22 O12 P4 3_656 4_665 109.6(2)
O43 O12 P4 . 4_665 25.48(14)
O1 O12 P4 3_656 4_665 78.2(2)
O41 O12 P4 1_556 4_665 113.4(2)
Ti7 O12 P4 3_756 4_665 89.2(2)
P1 O12 O44 3_656 4_665 108.0(3)
Ti1 O12 O44 . 4_665 90.2(3)
Ti6 O12 O44 4_665 4_665 65.2(5)
O14 O12 O44 4_665 4_665 74.8(2)
O11 O12 O44 4_665 4_665 104.8(3)
O13 O12 O44 4_665 4_665 135.1(3)
O4 O12 O44 3_656 4_665 52.8(2)
O22 O12 O44 3_656 4_665 102.2(2)
O43 O12 O44 . 4_665 88.1(2)
O1 O12 O44 3_656 4_665 136.7(3)
O41 O12 O44 1_556 4_665 43.2(2)
Ti7 O12 O44 3_756 4_665 159.5(3)
P4 O12 O44 4_665 4_665 70.3(2)
P1 O13 Ti5 2_556 3_645 141.4(4)
P1 O13 Ti7 2_556 2_456 125.4(5)
Ti5 O13 Ti7 3_645 2_456 90.9(4)
P1 O13 O11 2_556 . 34.6(2)
Ti5 O13 O11 3_645 . 135.3(4)
Ti7 O13 O11 2_456 . 124.9(5)
P1 O13 O12 2_556 4_664 34.4(2)
Ti5 O13 O12 3_645 4_664 153.6(4)
Ti7 O13 O12 2_456 4_664 92.8(4)
O11 O13 O12 . 4_664 59.9(3)
P1 O13 O14 2_556 . 35.8(3)
Ti5 O13 O14 3_645 . 106.6(3)
Ti7 O13 O14 2_456 . 146.3(5)
O11 O13 O14 . . 59.5(2)
O12 O13 O14 4_664 . 59.0(3)
P1 O13 O21 2_556 3_645 142.1(4)
Ti5 O13 O21 3_645 3_645 45.1(2)
Ti7 O13 O21 2_456 3_645 57.3(3)
O11 O13 O21 . 3_645 176.5(4)
O12 O13 O21 4_664 3_645 118.1(3)
O14 O13 O21 . 3_645 117.1(3)
P1 O13 O2 2_556 4_564 100.4(3)
Ti5 O13 O2 3_645 4_564 44.2(2)
Ti7 O13 O2 2_456 4_564 118.6(4)
O11 O13 O2 . 4_564 116.1(3)
O12 O13 O2 4_664 4_564 112.6(3)
O14 O13 O2 . 4_564 64.7(2)
O21 O13 O2 3_645 4_564 61.4(2)
P1 O13 O3 2_556 1_554 158.9(4)
Ti5 O13 O3 3_645 1_554 45.9(2)
Ti7 O13 O3 2_456 1_554 62.2(3)
O11 O13 O3 . 1_554 124.3(3)
O12 O13 O3 4_664 1_554 152.8(4)
O14 O13 O3 . 1_554 148.1(3)
O21 O13 O3 3_645 1_554 58.9(2)
O2 O13 O3 4_564 1_554 90.1(3)
P1 O13 O31 2_556 3_655 109.7(3)
Ti5 O13 O31 3_645 3_655 43.8(2)
Ti7 O13 O31 2_456 3_655 123.0(4)
O11 O13 O31 . 3_655 91.7(3)
O12 O13 O31 4_664 3_655 143.8(3)
O14 O13 O31 . 3_655 88.1(3)
O21 O13 O31 3_645 3_655 88.9(3)
O2 O13 O31 4_564 3_655 57.4(2)
O3 O13 O31 1_554 3_655 61.0(2)
P1 O13 O33 2_556 2_456 99.4(4)
Ti5 O13 O33 3_645 2_456 118.2(3)
Ti7 O13 O33 2_456 2_456 42.2(3)
O11 O13 O33 . 2_456 84.4(3)
O12 O13 O33 4_664 2_456 80.7(3)
O14 O13 O33 . 2_456 135.0(3)
O21 O13 O33 3_645 2_456 98.3(2)
O2 O13 O33 4_564 2_456 159.0(3)
O3 O13 O33 1_554 2_456 73.5(2)
O31 O13 O33 3_655 2_456 121.1(3)
P1 O13 O1 2_556 2_556 94.9(3)
Ti5 O13 O1 3_645 2_556 114.6(3)
Ti7 O13 O1 2_456 2_556 33.9(3)
O11 O13 O1 . 2_556 109.6(3)
O12 O13 O1 4_664 2_556 60.6(2)
O14 O13 O1 . 2_556 112.9(3)
O21 O13 O1 3_645 2_556 70.6(2)
O2 O13 O1 4_564 2_556 118.9(3)
O3 O13 O1 1_554 2_556 95.9(2)
O31 O13 O1 3_655 2_556 155.4(3)
O33 O13 O1 2_456 2_556 52.2(2)
P1 O13 Ti4 2_556 2_565 71.7(3)
Ti5 O13 Ti4 3_645 2_565 74.0(2)
Ti7 O13 Ti4 2_456 2_565 131.6(4)
O11 O13 Ti4 . 2_565 94.9(2)
O12 O13 Ti4 4_664 2_565 84.1(2)
O14 O13 Ti4 . 2_565 36.84(15)
O21 O13 Ti4 3_645 2_565 81.9(2)
O2 O13 Ti4 4_564 2_565 29.85(13)
O3 O13 Ti4 1_554 2_565 119.9(3)
O31 O13 Ti4 3_655 2_565 76.0(2)
O33 O13 Ti4 2_456 2_565 162.9(3)
O1 O13 Ti4 2_556 2_565 112.9(2)
P1 O13 P3 2_556 3_655 98.1(3)
Ti5 O13 P3 3_645 3_655 64.8(2)
Ti7 O13 P3 2_456 3_655 124.7(3)
O11 O13 P3 . 3_655 72.3(2)
O12 O13 P3 4_664 3_655 131.1(3)
O14 O13 P3 . 3_655 89.0(3)
O21 O13 P3 3_645 3_655 108.9(3)
O2 O13 P3 4_564 3_655 78.4(2)
O3 O13 P3 1_554 3_655 65.9(2)
O31 O13 P3 3_655 3_655 23.1(2)
O33 O13 P3 2_456 3_655 105.5(2)
O1 O13 P3 2_556 3_655 156.0(3)
Ti4 O13 P3 2_565 3_655 90.4(2)
P1 O14 Ti4 2_556 2_565 129.2(4)
P1 O14 Ti3 2_556 3_655 130.3(4)
Ti4 O14 Ti3 2_565 3_655 97.4(3)
P1 O14 O12 2_556 4_664 35.9(2)
Ti4 O14 O12 2_565 4_664 125.0(3)
Ti3 O14 O12 3_655 4_664 130.6(4)
P1 O14 O11 2_556 . 35.2(2)
Ti4 O14 O11 2_565 . 150.6(4)
Ti3 O14 O11 3_655 . 95.8(3)
O12 O14 O11 4_664 . 60.3(3)
P1 O14 O13 2_556 . 34.8(3)
Ti4 O14 O13 2_565 . 96.4(2)
Ti3 O14 O13 3_655 . 146.1(4)
O12 O14 O13 4_664 . 60.2(2)
O11 O14 O13 . . 59.5(3)
P1 O14 O24 2_556 2_565 140.5(4)
Ti4 O14 O24 2_565 2_565 52.6(2)
Ti3 O14 O24 3_655 2_565 54.2(2)
O12 O14 O24 4_664 2_565 174.7(4)
O11 O14 O24 . 2_565 119.0(3)
O13 O14 O24 . 2_565 114.7(3)
P1 O14 O4 2_556 3_655 160.3(4)
Ti4 O14 O4 2_565 3_655 53.1(2)
Ti3 O14 O4 3_655 3_655 60.0(2)
O12 O14 O4 4_664 3_655 124.6(3)
O11 O14 O4 . 3_655 153.0(4)
O13 O14 O4 . 3_655 147.5(3)
O24 O14 O4 2_565 3_655 58.7(2)
P1 O14 O44 2_556 4_664 103.8(3)
Ti4 O14 O44 2_565 4_664 41.9(2)
Ti3 O14 O44 3_655 4_664 124.4(3)
O12 O14 O44 4_664 4_664 84.7(3)
O11 O14 O44 . 4_664 139.0(3)
O13 O14 O44 . 4_664 85.5(3)
O24 O14 O44 2_565 4_664 93.7(3)
O4 O14 O44 3_655 4_664 64.5(2)
P1 O14 O2 2_556 4_564 96.2(3)
Ti4 O14 O2 2_565 4_564 37.6(2)
Ti3 O14 O2 3_655 4_564 118.3(3)
O12 O14 O2 4_664 4_564 111.0(3)
O11 O14 O2 . 4_564 113.4(3)
O13 O14 O2 . 4_564 61.5(2)
O24 O14 O2 2_565 4_564 64.1(3)
O4 O14 O2 3_655 4_564 90.3(3)
O44 O14 O2 4_664 4_564 57.3(2)
P1 O14 O42 2_556 3_655 106.3(4)
Ti4 O14 O42 2_565 3_655 122.6(3)
Ti3 O14 O42 3_655 3_655 41.9(2)
O12 O14 O42 4_664 3_655 90.3(3)
O11 O14 O42 . 3_655 84.1(3)
O13 O14 O42 . 3_655 140.7(3)
O24 O14 O42 2_565 3_655 94.9(3)
O4 O14 O42 3_655 3_655 69.8(2)
O44 O14 O42 4_664 3_655 119.2(3)
O2 O14 O42 4_564 3_655 157.1(3)
P1 O14 O1 2_556 4_564 99.1(3)
Ti4 O14 O1 2_565 4_564 116.8(3)
Ti3 O14 O1 3_655 4_564 35.9(2)
O12 O14 O1 4_664 4_564 118.0(3)
O11 O14 O1 . 4_564 64.1(2)
O13 O14 O1 . 4_564 110.8(4)
O24 O14 O1 2_565 4_564 64.2(2)
O4 O14 O1 3_655 4_564 95.0(3)
O44 O14 O1 4_664 4_564 156.3(3)
O2 O14 O1 4_564 4_564 114.5(3)
O42 O14 O1 3_655 4_564 58.4(2)
P1 O14 Ti5 2_556 3_645 65.5(2)
Ti4 O14 Ti5 2_565 3_645 69.2(2)
Ti3 O14 Ti5 3_655 3_645 133.2(3)
O12 O14 Ti5 4_664 3_645 89.0(2)
O11 O14 Ti5 . 3_645 82.6(2)
O13 O14 Ti5 . 3_645 31.1(2)
O24 O14 Ti5 2_565 3_645 85.7(2)
O4 O14 Ti5 3_655 3_645 122.2(3)
O44 O14 Ti5 4_664 3_645 75.6(2)
O2 O14 Ti5 4_564 3_645 31.92(13)
O42 O14 Ti5 3_655 3_645 165.1(3)
O1 O14 Ti5 4_564 3_645 109.3(2)
P1 O14 Ti6 2_556 4_664 128.9(4)
Ti4 O14 Ti6 2_565 4_664 72.4(3)
Ti3 O14 Ti6 3_655 4_664 75.5(3)
O12 O14 Ti6 4_664 4_664 93.0(4)
O11 O14 Ti6 . 4_664 136.7(4)
O13 O14 Ti6 . 4_664 138.4(4)
O24 O14 Ti6 2_565 4_664 90.5(3)
O4 O14 Ti6 3_655 4_664 31.9(3)
O44 O14 Ti6 4_664 4_664 59.0(3)
O2 O14 Ti6 4_564 4_664 107.8(3)
O42 O14 Ti6 3_655 4_664 60.9(3)
O1 O14 Ti6 4_564 4_664 110.0(4)
Ti5 O14 Ti6 3_645 4_664 134.0(3)
P2 O21 Ti5 . . 150.9(5)
P2 O21 Ti7 . 4_664 120.6(4)
Ti5 O21 Ti7 . 4_664 85.1(3)
P2 O21 O23 . 4_565 34.8(2)
Ti5 O21 O23 . 4_565 154.6(4)
Ti7 O21 O23 4_664 4_565 87.1(4)
P2 O21 O24 . 2_566 36.3(3)
Ti5 O21 O24 . 2_566 142.3(4)
Ti7 O21 O24 4_664 2_566 121.9(4)
O23 O21 O24 4_565 2_566 60.6(2)
P2 O21 O22 . 4_565 34.6(2)
Ti5 O21 O22 . 4_565 116.6(4)
Ti7 O21 O22 4_664 4_565 142.3(4)
O23 O21 O22 4_565 4_565 59.8(4)
O24 O21 O22 2_566 4_565 59.3(3)
P2 O21 O3 . 3_656 155.7(4)
Ti5 O21 O3 . 3_656 46.9(2)
Ti7 O21 O3 4_664 3_656 60.9(3)
O23 O21 O3 4_565 3_656 143.4(4)
O24 O21 O3 2_566 3_656 120.1(3)
O22 O21 O3 4_565 3_656 155.9(4)
P2 O21 O32 . 4_665 118.0(4)
Ti5 O21 O32 . 4_665 44.2(2)
Ti7 O21 O32 4_664 4_665 120.0(3)
O23 O21 O32 4_565 4_665 152.6(4)
O24 O21 O32 2_566 4_665 98.1(4)
O22 O21 O32 4_565 4_665 95.3(4)
O3 O21 O32 3_656 4_665 60.6(2)
P2 O21 O13 . 3_655 141.4(4)
Ti5 O21 O13 . 3_655 45.0(2)
Ti7 O21 O13 4_664 3_655 50.5(3)
O23 O21 O13 4_565 3_655 113.5(3)
O24 O21 O13 2_566 3_655 171.9(4)
O22 O21 O13 4_565 3_655 123.8(3)
O3 O21 O13 3_656 3_655 60.6(2)
O32 O21 O13 4_665 3_655 89.2(3)
P2 O21 O2 . 2_566 110.2(4)
Ti5 O21 O2 . 2_566 43.0(2)
Ti7 O21 O2 4_664 2_566 109.8(4)
O23 O21 O2 4_565 2_566 119.2(3)
O24 O21 O2 2_566 2_566 127.8(4)
O22 O21 O2 4_565 2_566 76.1(3)
O3 O21 O2 3_656 2_566 89.9(2)
O32 O21 O2 4_665 2_566 58.4(2)
O13 O21 O2 3_655 2_566 59.4(3)
P2 O21 O42 . 3_655 103.5(3)
Ti5 O21 O42 . 3_655 105.6(3)
Ti7 O21 O42 4_664 3_655 34.3(3)
O23 O21 O42 4_565 3_655 80.2(3)
O24 O21 O42 2_566 3_655 90.1(3)
O22 O21 O42 4_565 3_655 137.6(3)
O3 O21 O42 3_656 3_655 63.4(2)
O32 O21 O42 4_665 3_655 119.2(3)
O13 O21 O42 3_655 3_655 83.2(3)
O2 O21 O42 2_566 3_655 141.9(3)
P2 O21 P3 . 4_665 103.6(4)
Ti5 O21 P3 . 4_665 66.9(2)
Ti7 O21 P3 4_664 4_665 124.0(3)
O23 O21 P3 4_565 4_665 135.9(3)
O24 O21 P3 2_566 4_665 75.8(3)
O22 O21 P3 4_565 4_665 93.6(3)
O3 O21 P3 3_656 4_665 64.7(2)
O32 O21 P3 4_665 4_665 25.15(14)
O13 O21 P3 3_655 4_665 110.6(2)
O2 O21 P3 2_566 4_665 81.9(2)
O42 O21 P3 3_655 4_665 107.4(2)
P2 O21 O1 . 4_564 94.2(3)
Ti5 O21 O1 . 4_564 105.4(3)
Ti7 O21 O1 4_664 4_564 30.7(2)
O23 O21 O1 4_565 4_564 59.4(3)
O24 O21 O1 2_566 4_564 110.7(3)
O22 O21 O1 4_565 4_564 111.6(3)
O3 O21 O1 3_656 4_564 91.4(3)
O32 O21 O1 4_665 4_564 147.7(3)
O13 O21 O1 3_655 4_564 61.4(2)
O2 O21 O1 2_566 4_564 110.0(3)
O42 O21 O1 3_655 4_564 49.0(2)
P3 O21 O1 4_665 4_564 153.9(3)
P2 O21 O34 . 2_566 109.5(4)
Ti5 O21 O34 . 2_566 74.4(2)
Ti7 O21 O34 4_664 2_566 102.2(3)
O23 O21 O34 4_565 2_566 130.9(3)
O24 O21 O34 2_566 2_566 74.3(2)
O22 O21 O34 4_565 2_566 113.0(3)
O3 O21 O34 3_656 2_566 50.6(2)
O32 O21 O34 4_665 2_566 44.8(2)
O13 O21 O34 3_655 2_566 109.1(2)
O2 O21 O34 2_566 2_566 102.8(2)
O42 O21 O34 3_655 2_566 81.6(2)
P3 O21 O34 4_665 2_566 25.77(13)
O1 O21 O34 4_564 2_566 129.4(3)
P2 O22 Ti6 4_564 2_456 140.1(7)
P2 O22 Ti1 4_564 3_646 150.4(5)
Ti6 O22 Ti1 2_456 3_646 67.7(6)
P2 O22 O24 4_564 3_545 36.8(2)
Ti6 O22 O24 2_456 3_545 157.6(6)
Ti1 O22 O24 3_646 3_545 114.0(4)
P2 O22 O23 4_564 . 34.6(3)
Ti6 O22 O23 2_456 . 132.2(7)
Ti1 O22 O23 3_646 . 143.4(4)
O24 O22 O23 3_545 . 60.7(3)
P2 O22 O21 4_564 4_564 34.5(2)
Ti6 O22 O21 2_456 4_564 107.8(6)
Ti1 O22 O21 3_646 4_564 153.5(4)
O24 O22 O21 3_545 4_564 59.9(3)
O23 O22 O21 . 4_564 59.6(3)
P2 O22 O4 4_564 . 159.7(5)
Ti6 O22 O4 2_456 . 47.5(5)
Ti1 O22 O4 3_646 . 39.1(2)
O24 O22 O4 3_545 . 147.0(4)
O23 O22 O4 . . 125.1(3)
O21 O22 O4 4_564 . 153.1(4)
P2 O22 O12 4_564 3_646 140.2(4)
Ti6 O22 O12 2_456 3_646 47.9(5)
Ti1 O22 O12 3_646 3_646 42.3(2)
O24 O22 O12 3_545 3_646 116.9(3)
O23 O22 O12 . 3_646 174.0(3)
O21 O22 O12 4_564 3_646 114.4(3)
O4 O22 O12 . 3_646 60.2(2)
P2 O22 O34 4_564 4_565 113.1(3)
Ti6 O22 O34 2_456 4_565 106.1(6)
Ti1 O22 O34 3_646 4_565 44.9(2)
O24 O22 O34 3_545 4_565 86.8(3)
O23 O22 O34 . 4_565 99.3(3)
O21 O22 O34 4_564 4_565 145.9(3)
O4 O22 O34 . 4_565 60.5(2)
O12 O22 O34 3_646 4_565 85.9(3)
P2 O22 O1 4_564 . 101.5(3)
Ti6 O22 O1 2_456 . 108.7(6)
Ti1 O22 O1 3_646 . 50.5(2)
O24 O22 O1 3_545 . 64.8(3)
O23 O22 O1 . . 118.8(4)
O21 O22 O1 4_564 . 112.3(3)
O4 O22 O1 . . 89.1(3)
O12 O22 O1 3_646 . 62.3(3)
O34 O22 O1 4_565 . 51.4(2)
P2 O22 O44 4_564 3_645 99.5(4)
Ti6 O22 O44 2_456 3_645 47.8(5)
Ti1 O22 O44 3_646 3_645 109.9(3)
O24 O22 O44 3_545 3_645 136.1(4)
O23 O22 O44 . 3_645 84.6(4)
O21 O22 O44 4_564 3_645 80.1(3)
O4 O22 O44 . 3_645 74.4(2)
O12 O22 O44 3_646 3_645 94.7(3)
O34 O22 O44 4_565 3_645 127.4(3)
O1 O22 O44 . 3_645 156.5(3)
P2 O22 O2 4_564 3_545 90.2(3)
Ti6 O22 O2 2_456 3_545 52.2(5)
Ti1 O22 O2 3_646 3_545 111.2(3)
O24 O22 O2 3_545 3_545 110.7(3)
O23 O22 O2 . 3_545 103.7(4)
O21 O22 O2 4_564 3_545 56.1(2)
O4 O22 O2 . 3_545 99.6(2)
O12 O22 O2 3_646 3_545 71.6(3)
O34 O22 O2 4_565 3_545 155.9(3)
O1 O22 O2 . 3_545 120.2(3)
O44 O22 O2 3_645 3_545 49.2(2)
P2 O22 Ti3 4_564 2_456 73.1(3)
Ti6 O22 Ti3 2_456 2_456 127.8(6)
Ti1 O22 Ti3 3_646 2_456 80.2(2)
O24 O22 Ti3 3_545 2_456 37.9(2)
O23 O22 Ti3 . 2_456 98.0(3)
O21 O22 Ti3 4_564 2_456 83.5(2)
O4 O22 Ti3 . 2_456 118.9(3)
O12 O22 Ti3 3_646 2_456 80.5(2)
O34 O22 Ti3 4_565 2_456 72.8(2)
O1 O22 Ti3 . 2_456 29.9(2)
O44 O22 Ti3 3_645 2_456 159.2(3)
O2 O22 Ti3 3_545 2_456 110.5(2)
P2 O22 O42 4_564 . 103.5(4)
Ti6 O22 O42 2_456 . 69.7(5)
Ti1 O22 O42 3_646 . 96.1(3)
O24 O22 O42 3_545 . 130.2(3)
O23 O22 O42 . . 71.4(3)
O21 O22 O42 4_564 . 106.9(4)
O4 O22 O42 . . 58.6(2)
O12 O22 O42 3_646 . 112.1(2)
O34 O22 O42 4_565 . 88.3(2)
O1 O22 O42 . . 138.6(3)
O44 O22 O42 3_645 . 43.0(2)
O2 O22 O42 3_545 . 92.2(2)
Ti3 O22 O42 2_456 . 156.8(2)
P2 O23 Ti2 4_564 4_564 155.2(5)
P2 O23 Ti8 4_564 4_564 140.9(6)
Ti2 O23 Ti8 4_564 4_564 63.9(4)
P2 O23 O21 4_564 4_564 35.1(2)
Ti2 O23 O21 4_564 4_564 122.1(4)
Ti8 O23 O21 4_564 4_564 162.6(4)
P2 O23 O22 4_564 . 35.0(3)
Ti2 O23 O22 4_564 . 139.6(4)
Ti8 O23 O22 4_564 . 127.3(5)
O21 O23 O22 4_564 . 60.6(3)
P2 O23 O24 4_564 3_545 35.5(2)
Ti2 O23 O24 4_564 3_545 160.9(4)
Ti8 O23 O24 4_564 3_545 108.8(5)
O21 O23 O24 4_564 3_545 59.8(3)
O22 O23 O24 . 3_545 59.3(3)
P2 O23 O11 4_564 4_564 145.6(4)
Ti2 O23 O11 4_564 4_564 43.5(2)
Ti8 O23 O11 4_564 4_564 47.6(3)
O21 O23 O11 4_564 4_564 123.3(3)
O22 O23 O11 . 4_564 174.2(5)
O24 O23 O11 3_545 4_564 118.1(3)
P2 O23 O3 4_564 1_554 156.0(4)
Ti2 O23 O3 4_564 1_554 36.6(2)
Ti8 O23 O3 4_564 1_554 41.5(3)
O21 O23 O3 4_564 1_554 152.8(4)
O22 O23 O3 . 1_554 121.0(3)
O24 O23 O3 3_545 1_554 146.9(4)
O11 O23 O3 4_564 1_554 57.9(2)
P2 O23 O43 4_564 3_645 113.0(4)
Ti2 O23 O43 4_564 3_645 46.2(2)
Ti8 O23 O43 4_564 3_645 101.9(4)
O21 O23 O43 4_564 3_645 91.9(3)
O22 O23 O43 . 3_645 95.8(3)
O24 O23 O43 3_545 3_645 148.3(3)
O11 O23 O43 4_564 3_645 88.4(3)
O3 O23 O43 1_554 3_645 61.1(2)
P2 O23 O1 4_564 1_554 111.8(4)
Ti2 O23 O1 4_564 1_554 47.3(2)
Ti8 O23 O1 4_564 1_554 102.9(4)
O21 O23 O1 4_564 1_554 76.8(3)
O22 O23 O1 . 1_554 126.8(4)
O24 O23 O1 3_545 1_554 124.1(3)
O11 O23 O1 4_564 1_554 59.0(3)
O3 O23 O1 1_554 1_554 83.9(3)
O43 O23 O1 3_645 1_554 53.2(2)
P2 O23 O2 4_564 . 94.6(3)
Ti2 O23 O2 4_564 . 107.5(3)
Ti8 O23 O2 4_564 . 51.5(3)
O21 O23 O2 4_564 . 113.0(3)
O22 O23 O2 . . 106.5(4)
O24 O23 O2 3_545 . 59.3(3)
O11 O23 O2 4_564 . 68.4(3)
O3 O23 O2 1_554 . 93.0(2)
O43 O23 O2 3_645 . 152.4(3)
O1 O23 O2 1_554 . 119.2(3)
P2 O23 O31 4_564 2_456 98.1(4)
Ti2 O23 O31 4_564 2_456 104.7(3)
Ti8 O23 O31 4_564 2_456 46.7(3)
O21 O23 O31 4_564 2_456 133.0(3)
O22 O23 O31 . 2_456 81.7(3)
O24 O23 O31 3_545 2_456 77.7(3)
O11 O23 O31 4_564 2_456 92.8(3)
O3 O23 O31 1_554 2_456 70.0(2)
O43 O23 O31 3_645 2_456 120.7(3)
O1 O23 O31 1_554 2_456 149.4(3)
O2 O23 O31 . 2_456 49.5(2)
P2 O23 Ti7 4_564 1_454 80.1(3)
Ti2 O23 Ti7 4_564 1_454 80.5(3)
Ti8 O23 Ti7 4_564 1_454 128.1(4)
O21 O23 Ti7 4_564 1_454 45.8(3)
O22 O23 Ti7 . 1_454 104.4(3)
O24 O23 Ti7 3_545 1_454 92.5(3)
O11 O23 Ti7 4_564 1_454 80.5(3)
O3 O23 Ti7 1_554 1_454 117.0(3)
O43 O23 Ti7 3_645 1_454 74.0(2)
O1 O23 Ti7 1_554 1_454 33.2(2)
O2 O23 Ti7 . 1_454 114.5(3)
O31 O23 Ti7 2_456 1_454 163.9(3)
P2 O23 O41 4_564 1_455 79.0(3)
Ti2 O23 O41 4_564 1_455 107.5(3)
Ti8 O23 O41 4_564 1_455 87.5(4)
O21 O23 O41 4_564 1_455 75.2(3)
O22 O23 O41 . 1_455 111.4(2)
O24 O23 O41 3_545 1_455 53.5(2)
O11 O23 O41 4_564 1_455 67.4(2)
O3 O23 O41 1_554 1_455 122.0(3)
O43 O23 O41 3_645 1_455 137.3(2)
O1 O23 O41 1_554 1_455 84.1(2)
O2 O23 O41 . 1_455 47.4(2)
O31 O23 O41 2_456 1_455 96.1(2)
Ti7 O23 O41 1_454 1_455 67.9(2)
P2 O24 Ti4 2_466 . 134.8(4)
P2 O24 Ti3 2_466 4_564 129.9(4)
Ti4 O24 Ti3 . 4_564 95.0(3)
P2 O24 O22 2_466 3 36.2(2)
Ti4 O24 O22 . 3 153.7(3)
Ti3 O24 O22 4_564 3 97.3(3)
P2 O24 O21 2_466 2_466 35.5(3)
Ti4 O24 O21 . 2_466 129.5(4)
Ti3 O24 O21 4_564 2_466 121.3(4)
O22 O24 O21 3 2_466 60.8(3)
P2 O24 O23 2_466 3 34.4(2)
Ti4 O24 O23 . 3 102.0(3)
Ti3 O24 O23 4_564 3 154.8(3)
O22 O24 O23 3 3 60.0(4)
O21 O24 O23 2_466 3 59.6(3)
P2 O24 O4 2_466 4_564 146.9(4)
Ti4 O24 O4 . 4_564 54.5(2)
Ti3 O24 O4 4_564 4_564 60.9(2)
O22 O24 O4 3 4_564 150.5(4)
O21 O24 O4 2_466 4_564 111.6(3)
O23 O24 O4 3 4_564 144.3(4)
P2 O24 O14 2_466 2_465 151.1(4)
Ti4 O24 O14 . 2_465 52.1(2)
Ti3 O24 O14 4_564 2_465 51.8(2)
O22 O24 O14 3 2_465 121.9(3)
O21 O24 O14 2_466 2_465 171.8(4)
O23 O24 O14 3 2_465 128.6(3)
O4 O24 O14 4_564 2_465 61.9(2)
P2 O24 O2 2_466 3 106.2(4)
Ti4 O24 O2 . 3 36.94(15)
Ti3 O24 O2 4_564 3 114.5(3)
O22 O24 O2 3 3 117.0(3)
O21 O24 O2 2_466 3 124.1(4)
O23 O24 O2 3 3 72.0(3)
O4 O24 O2 4_564 3 91.2(2)
O14 O24 O2 2_465 3 62.7(3)
P2 O24 O41 2_466 3_655 104.0(4)
Ti4 O24 O41 . 3_655 40.4(2)
Ti3 O24 O41 4_564 3_655 122.2(3)
O22 O24 O41 3 3_655 139.7(4)
O21 O24 O41 2_466 3_655 89.1(3)
O23 O24 O41 3 3_655 82.3(3)
O4 O24 O41 4_564 3_655 62.4(2)
O14 O24 O41 2_465 3_655 91.8(3)
O2 O24 O41 3 3_655 56.6(2)
P2 O24 O33 2_466 3_655 102.7(3)
Ti4 O24 O33 . 3_655 118.2(3)
Ti3 O24 O33 4_564 3_655 40.1(2)
O22 O24 O33 3 3_655 85.5(3)
O21 O24 O33 2_466 3_655 82.1(3)
O23 O24 O33 3 3_655 137.0(3)
O4 O24 O33 4_564 3_655 65.1(2)
O14 O24 O33 2_465 3_655 90.3(3)
O2 O24 O33 3 3_655 151.0(3)
O41 O24 O33 3_655 3_655 118.4(3)
P2 O24 O1 2_466 3 101.5(3)
Ti4 O24 O1 . 3 116.1(3)
Ti3 O24 O1 4_564 3 36.0(2)
O22 O24 O1 3 3 65.5(3)
O21 O24 O1 2_466 3 113.5(3)
O23 O24 O1 3 3 118.8(3)
O4 O24 O1 4_564 3 96.7(3)
O14 O24 O1 2_465 3 64.0(3)
O2 O24 O1 3 3 113.3(3)
O41 O24 O1 3_655 3 154.4(3)
O33 O24 O1 3_655 3 57.2(2)
P2 O24 Ti8 2_466 2_466 63.4(3)
Ti4 O24 Ti8 . 2_466 77.6(2)
Ti3 O24 Ti8 4_564 2_466 143.1(3)
O22 O24 Ti8 3 2_466 78.7(3)
O21 O24 Ti8 2_466 2_466 89.0(3)
O23 O24 Ti8 3 2_466 30.2(2)
O4 O24 Ti8 4_564 2_466 130.7(3)
O14 O24 Ti8 2_465 2_466 99.1(3)
O2 O24 Ti8 3 2_466 43.2(2)
O41 O24 Ti8 3_655 2_466 74.3(2)
O33 O24 Ti8 3_655 2_466 164.1(3)
O1 O24 Ti8 3 2_466 115.9(3)
P2 O24 O31 2_466 4_564 81.7(3)
Ti4 O24 O31 . 4_564 80.8(2)
Ti3 O24 O31 4_564 4_564 105.6(2)
O22 O24 O31 3 4_564 73.6(3)
O21 O24 O31 2_466 4_564 116.3(2)
O23 O24 O31 3 4_564 59.8(2)
O4 O24 O31 4_564 4_564 128.8(3)
O14 O24 O31 2_465 4_564 71.5(2)
O2 O24 O31 3 4_564 46.8(2)
O41 O24 O31 3_655 4_564 100.7(2)
O33 O24 O31 3_655 4_564 137.5(2)
O1 O24 O31 3 4_564 80.4(2)
Ti8 O24 O31 2_466 4_564 37.8(2)
P3 O31 Ti5 . 1_545 145.3(5)
P3 O31 Ti8 . 3_646 130.1(4)
Ti5 O31 Ti8 1_545 3_646 83.0(4)
P3 O31 O32 . . 35.5(2)
Ti5 O31 O32 1_545 . 110.9(4)
Ti8 O31 O32 3_646 . 150.7(4)
P3 O31 O33 . . 34.5(3)
Ti5 O31 O33 1_545 . 157.3(4)
Ti8 O31 O33 3_646 . 97.2(3)
O32 O31 O33 . . 59.8(3)
P3 O31 O34 . 3_645 35.8(2)
Ti5 O31 O34 1_545 3_645 136.8(4)
Ti8 O31 O34 3_646 3_645 126.7(4)
O32 O31 O34 . 3_645 60.2(3)
O33 O31 O34 . 3_645 59.8(2)
P3 O31 O32 . 4_655 145.0(4)
Ti5 O31 O32 1_545 4_655 46.0(2)
Ti8 O31 O32 3_646 4_655 49.2(3)
O32 O31 O32 . 4_655 122.9(3)
O33 O31 O32 . 4_655 118.7(3)
O34 O31 O32 3_645 4_655 175.8(4)
P3 O31 O2 . 2_556 153.7(4)
Ti5 O31 O2 1_545 2_556 45.9(2)
Ti8 O31 O2 3_646 2_556 59.0(3)
O32 O31 O2 . 2_556 148.3(4)
O33 O31 O2 . 2_556 150.3(3)
O34 O31 O2 3_645 2_556 117.9(3)
O32 O31 O2 4_655 2_556 61.2(3)
P3 O31 O13 . 3_645 110.4(4)
Ti5 O31 O13 1_545 3_645 43.9(2)
Ti8 O31 O13 3_646 3_645 117.8(4)
O32 O31 O13 . 3_645 87.9(4)
O33 O31 O13 . 3_645 144.6(4)
O34 O31 O13 3_645 3_645 93.0(3)
O32 O31 O13 4_655 3_645 89.9(3)
O2 O31 O13 2_556 3_645 60.4(3)
P3 O31 O3 . 3_646 105.6(4)
Ti5 O31 O3 1_545 3_646 44.6(2)
Ti8 O31 O3 3_646 3_646 109.4(4)
O32 O31 O3 . 3_646 70.5(3)
O33 O31 O3 . 3_646 115.8(3)
O34 O31 O3 3_645 3_646 123.9(4)
O32 O31 O3 4_655 3_646 60.2(2)
O2 O31 O3 2_556 3_646 90.5(2)
O13 O31 O3 3_645 3_646 58.7(2)
P3 O31 O23 . 2_556 107.3(3)
Ti5 O31 O23 1_545 2_556 106.5(3)
Ti8 O31 O23 3_646 2_556 36.5(3)
O32 O31 O23 . 2_556 142.5(3)
O33 O31 O23 . 2_556 85.6(3)
O34 O31 O23 3_645 2_556 91.1(2)
O32 O31 O23 4_655 2_556 84.9(3)
O2 O31 O23 2_556 2_556 64.7(2)
O13 O31 O23 3_645 2_556 119.5(3)
O3 O31 O23 3_646 2_556 144.4(3)
P3 O31 Ti8 . 2_556 72.3(3)
Ti5 O31 Ti8 1_545 2_556 77.5(3)
Ti8 O31 Ti8 3_646 2_556 131.0(4)
O32 O31 Ti8 . 2_556 38.0(2)
O33 O31 Ti8 . 2_556 85.6(3)
O34 O31 Ti8 3_645 2_556 96.9(3)
O32 O31 Ti8 4_655 2_556 86.7(3)
O2 O31 Ti8 2_556 2_556 123.0(3)
O13 O31 Ti8 3_645 2_556 75.1(3)
O3 O31 Ti8 3_646 2_556 33.6(2)
O23 O31 Ti8 2_556 2_556 163.1(3)
P3 O31 O3 . 2_557 104.3(3)
Ti5 O31 O3 1_545 2_557 102.9(3)
Ti8 O31 O3 3_646 2_557 30.6(2)
O32 O31 O3 . 2_557 120.3(3)
O33 O31 O3 . 2_557 69.9(2)
O34 O31 O3 3_645 2_557 118.1(3)
O32 O31 O3 4_655 2_557 58.3(2)
O2 O31 O3 2_556 2_557 89.4(3)
O13 O31 O3 3_645 2_557 145.1(3)
O3 O31 O3 3_646 2_557 108.7(3)
O23 O31 O3 2_556 2_557 49.9(2)
Ti8 O31 O3 2_556 2_557 113.4(3)
P3 O31 P1 . 4_554 98.5(4)
Ti5 O31 P1 1_545 4_554 64.4(2)
Ti8 O31 P1 3_646 4_554 120.9(3)
O32 O31 P1 . 4_554 88.3(3)
O33 O31 P1 . 4_554 131.3(3)
O34 O31 P1 3_645 4_554 72.8(2)
O32 O31 P1 4_655 4_554 109.3(2)
O2 O31 P1 2_556 4_554 63.1(2)
O13 O31 P1 3_645 4_554 23.5(2)
O3 O31 P1 3_646 4_554 80.9(2)
O23 O31 P1 2_556 4_554 106.8(2)
Ti8 O31 P1 2_556 4_554 89.8(2)
O3 O31 P1 2_557 4_554 151.3(2)
P3 O32 Ti5 . 4_664 140.5(4)
P3 O32 Ti8 . 2_556 128.4(5)
Ti5 O32 Ti8 4_664 2_556 90.5(4)
P3 O32 O31 . . 35.2(2)
Ti5 O32 O31 4_664 . 158.0(4)
Ti8 O32 O31 2_556 . 95.5(4)
P3 O32 O33 . . 35.2(2)
Ti5 O32 O33 4_664 . 131.0(4)
Ti8 O32 O33 2_556 . 124.5(5)
O31 O32 O33 . . 60.6(3)
P3 O32 O34 . 3_645 36.3(2)
Ti5 O32 O34 4_664 3_645 106.2(3)
Ti8 O32 O34 2_556 3_645 151.3(4)
O31 O32 O34 . 3_645 60.7(3)
O33 O32 O34 . 3_645 60.2(2)
P3 O32 O31 . 4_654 145.1(4)
Ti5 O32 O31 4_664 4_654 46.8(2)
Ti8 O32 O31 2_556 4_654 57.6(3)
O31 O32 O31 . 4_654 121.1(3)
O33 O32 O31 . 4_654 177.5(4)
O34 O32 O31 3_645 4_654 118.6(3)
P3 O32 O2 . 3_645 155.1(4)
Ti5 O32 O2 4_664 3_645 45.1(2)
Ti8 O32 O2 2_556 3_645 60.6(3)
O31 O32 O2 . 3_645 152.6(4)
O33 O32 O2 . 3_645 119.9(3)
O34 O32 O2 3_645 3_645 145.9(3)
O31 O32 O2 4_654 3_645 59.6(2)
P3 O32 O21 . 4_664 104.8(3)
Ti5 O32 O21 4_664 4_664 45.2(2)
Ti8 O32 O21 2_556 4_664 122.7(4)
O31 O32 O21 . 4_664 140.0(3)
O33 O32 O21 . 4_664 85.8(3)
O34 O32 O21 3_645 4_664 84.7(3)
O31 O32 O21 4_654 4_664 92.0(3)
O2 O32 O21 3_645 4_664 62.1(2)
P3 O32 O3 . 2_556 99.8(3)
Ti5 O32 O3 4_664 2_556 46.0(2)
Ti8 O32 O3 2_556 2_556 120.4(4)
O31 O32 O3 . 2_556 113.9(3)
O33 O32 O3 . 2_556 115.0(3)
O34 O32 O3 3_645 2_556 63.5(2)
O31 O32 O3 4_654 2_556 62.8(3)
O2 O32 O3 3_645 2_556 91.1(3)
O21 O32 O3 4_664 2_556 59.0(2)
P3 O32 O3 . 3_646 94.9(3)
Ti5 O32 O3 4_664 3_646 119.2(3)
Ti8 O32 O3 2_556 3_646 37.0(3)
O31 O32 O3 . 3_646 60.0(2)
O33 O32 O3 . 3_646 108.2(3)
O34 O32 O3 3_645 3_646 115.0(3)
O31 O32 O3 4_654 3_646 74.2(2)
O2 O32 O3 3_645 3_646 97.6(2)
O21 O32 O3 4_664 3_646 159.6(3)
O3 O32 O3 2_556 3_646 123.4(3)
P3 O32 O11 . 2_556 101.6(4)
Ti5 O32 O11 4_664 2_556 114.6(3)
Ti8 O32 O11 2_556 2_556 41.1(3)
O31 O32 O11 . 2_556 82.9(3)
O33 O32 O11 . 2_556 84.5(3)
O34 O32 O11 3_645 2_556 137.9(3)
O31 O32 O11 4_654 2_556 97.4(2)
O2 O32 O11 3_645 2_556 70.2(2)
O21 O32 O11 4_664 2_556 117.0(3)
O3 O32 O11 2_556 2_556 158.5(3)
O3 O32 O11 3_646 2_556 52.1(2)
P3 O32 Ti2 . 3_645 72.2(2)
Ti5 O32 Ti2 4_664 3_645 75.2(2)
Ti8 O32 Ti2 2_556 3_645 134.1(4)
O31 O32 Ti2 . 3_645 85.5(2)
O33 O32 Ti2 . 3_645 95.8(2)
O34 O32 Ti2 3_645 3_645 37.0(2)
O31 O32 Ti2 4_654 3_645 82.7(2)
O2 O32 Ti2 3_645 3_645 120.3(3)
O21 O32 Ti2 4_664 3_645 76.4(2)
O3 O32 Ti2 2_556 3_645 29.23(14)
O3 O32 Ti2 3_646 3_645 115.6(2)
O11 O32 Ti2 2_556 3_645 166.6(3)
P3 O32 Ti5 . 1_545 64.6(2)
Ti5 O32 Ti5 4_664 1_545 139.2(3)
Ti8 O32 Ti5 2_556 1_545 69.9(3)
O31 O32 Ti5 . 1_545 29.8(2)
O33 O32 Ti5 . 1_545 88.4(2)
O34 O32 Ti5 3_645 1_545 82.5(3)
O31 O32 Ti5 4_654 1_545 93.6(2)
O2 O32 Ti5 3_645 1_545 130.5(2)
O21 O32 Ti5 4_664 1_545 167.2(2)
O3 O32 Ti5 2_556 1_545 113.9(2)
O3 O32 Ti5 3_646 1_545 32.88(12)
O11 O32 Ti5 2_556 1_545 73.7(2)
Ti2 O32 Ti5 3_645 1_545 92.9(2)
P3 O33 Ti3 . 2_556 151.4(5)
P3 O33 Ti7 . . 148.3(5)
Ti3 O33 Ti7 2_556 . 58.5(3)
P3 O33 O32 . . 35.3(2)
Ti3 O33 O32 2_556 . 140.7(4)
Ti7 O33 O32 . . 140.6(4)
P3 O33 O34 . 3_645 36.4(2)
Ti3 O33 O34 2_556 3_645 115.7(4)
Ti7 O33 O34 . 3_645 155.8(4)
O32 O33 O34 . 3_645 60.3(3)
P3 O33 O31 . . 34.3(3)
Ti3 O33 O31 2_556 . 157.4(4)
Ti7 O33 O31 . . 114.7(4)
O32 O33 O31 . . 59.5(2)
O34 O33 O31 3_645 . 60.4(3)
P3 O33 O1 . 1_655 159.5(4)
Ti3 O33 O1 2_556 1_655 37.5(2)
Ti7 O33 O1 . 1_655 42.0(3)
O32 O33 O1 . 1_655 124.2(3)
O34 O33 O1 3_645 1_655 147.8(4)
O31 O33 O1 . 1_655 151.8(3)
P3 O33 O42 . 2_556 140.0(3)
Ti3 O33 O42 2_556 2_556 42.7(2)
Ti7 O33 O42 . 2_556 42.2(3)
O32 O33 O42 . 2_556 175.3(3)
O34 O33 O42 3_645 2_556 116.0(3)
O31 O33 O42 . 2_556 116.4(3)
O1 O33 O42 1_655 2_556 60.5(2)
P3 O33 O24 . 3_645 110.7(4)
Ti3 O33 O24 2_556 3_645 47.7(2)
Ti7 O33 O24 . 3_645 100.6(4)
O32 O33 O24 . 3_645 93.9(3)
O34 O33 O24 3_645 3_645 86.9(3)
O31 O33 O24 . 3_645 144.6(3)
O1 O33 O24 1_655 3_645 61.7(2)
O42 O33 O24 2_556 3_645 88.6(3)
P3 O33 O4 . 2_556 98.3(3)
Ti3 O33 O4 2_556 2_556 54.3(2)
Ti7 O33 O4 . 2_556 105.0(4)
O32 O33 O4 . 2_556 112.5(4)
O34 O33 O4 3_645 2_556 62.0(3)
O31 O33 O4 . 2_556 114.3(3)
O1 O33 O4 1_655 2_556 90.8(3)
O42 O33 O4 2_556 2_556 66.2(3)
O24 O33 O4 3_645 2_556 51.2(2)
P3 O33 O13 . 2_556 109.0(3)
Ti3 O33 O13 2_556 2_556 99.4(3)
Ti7 O33 O13 . 2_556 46.0(3)
O32 O33 O13 . 2_556 95.6(3)
O34 O33 O13 3_645 2_556 144.5(3)
O31 O33 O13 . 2_556 85.3(3)
O1 O33 O13 1_655 2_556 66.6(2)
O42 O33 O13 2_556 2_556 86.2(3)
O24 O33 O13 3_645 2_556 122.9(3)
O4 O33 O13 2_556 2_556 151.0(3)
P3 O33 Ti1 . 4_664 70.8(2)
Ti3 O33 Ti1 2_556 4_664 83.4(2)
Ti7 O33 Ti1 . 4_664 124.8(3)
O32 O33 Ti1 . 4_664 94.3(3)
O34 O33 Ti1 3_645 4_664 35.4(2)
O31 O33 Ti1 . 4_664 84.9(2)
O1 O33 Ti1 1_655 4_664 120.4(2)
O42 O33 Ti1 2_556 4_664 82.6(2)
O24 O33 Ti1 3_645 4_664 73.4(2)
O4 O33 Ti1 2_556 4_664 29.70(14)
O13 O33 Ti1 2_556 4_664 160.1(3)
P3 O33 O3 . 2_557 102.4(3)
Ti3 O33 O3 2_556 2_557 98.3(3)
Ti7 O33 O3 . 2_557 47.7(3)
O32 O33 O3 . 2_557 118.6(3)
O34 O33 O3 3_645 2_557 117.2(3)
O31 O33 O3 . 2_557 68.2(2)
O1 O33 O3 1_655 2_557 89.5(2)
O42 O33 O3 2_556 2_557 59.7(2)
O24 O33 O3 3_645 2_557 145.8(3)
O4 O33 O3 2_556 2_557 116.8(3)
O13 O33 O3 2_556 2_557 48.8(2)
Ti1 O33 O3 4_664 2_557 111.4(2)
P3 O33 O21 . 4_664 73.8(3)
Ti3 O33 O21 2_556 4_664 90.8(3)
Ti7 O33 O21 . 4_664 131.3(4)
O32 O33 O21 . 4_664 50.2(2)
O34 O33 O21 3_645 4_664 68.9(3)
O31 O33 O21 . 4_664 106.7(3)
O1 O33 O21 1_655 4_664 90.2(2)
O42 O33 O21 2_556 4_664 132.4(3)
O24 O33 O21 3_645 4_664 43.8(2)
O4 O33 O21 2_556 4_664 78.7(2)
O13 O33 O21 2_556 4_664 117.5(3)
Ti1 O33 O21 4_664 4_664 82.0(2)
O3 O33 O21 2_557 4_664 164.5(3)
P3 O34 Ti1 3_655 2_466 132.6(4)
P3 O34 Ti2 3_655 . 130.4(4)
Ti1 O34 Ti2 2_466 . 96.1(3)
P3 O34 O33 3_655 3_655 35.2(2)
Ti1 O34 O33 2_466 3_655 99.5(3)
Ti2 O34 O33 . 3_655 151.8(3)
P3 O34 O32 3_655 3_655 35.2(2)
Ti1 O34 O32 2_466 3_655 153.0(4)
Ti2 O34 O32 . 3_655 97.5(3)
O33 O34 O32 3_655 3_655 59.5(3)
P3 O34 O31 3_655 3_655 34.4(2)
Ti1 O34 O31 2_466 3_655 127.9(4)
Ti2 O34 O31 . 3_655 125.0(3)
O33 O34 O31 3_655 3_655 59.8(3)
O32 O34 O31 3_655 3_655 59.1(2)
P3 O34 O43 3_655 2_466 146.5(3)
Ti1 O34 O43 2_466 2_466 54.2(2)
Ti2 O34 O43 . 2_466 52.1(2)
O33 O34 O43 3_655 2_466 122.6(3)
O32 O34 O43 3_655 2_466 120.1(3)
O31 O34 O43 3_655 2_466 177.0(4)
P3 O34 O1 3_655 4_564 149.6(4)
Ti1 O34 O1 2_466 4_564 58.3(2)
Ti2 O34 O1 . 4_564 57.8(2)
O33 O34 O1 3_655 4_564 149.7(3)
O32 O34 O1 3_655 4_564 147.5(3)
O31 O34 O1 3_655 4_564 115.1(3)
O43 O34 O1 2_466 4_564 63.8(2)
P3 O34 O3 3_655 4_564 97.7(3)
Ti1 O34 O3 2_466 4_564 120.2(3)
Ti2 O34 O3 . 4_564 38.4(2)
O33 O34 O3 3_655 4_564 113.6(3)
O32 O34 O3 3_655 4_564 62.6(2)
O31 O34 O3 3_655 4_564 111.8(3)
O43 O34 O3 2_466 4_564 66.0(3)
O1 O34 O3 4_564 4_564 96.2(3)
P3 O34 O4 3_655 4_564 102.0(3)
Ti1 O34 O4 2_466 4_564 37.3(2)
Ti2 O34 O4 . 4_564 117.1(3)
O33 O34 O4 3_655 4_564 66.8(3)
O32 O34 O4 3_655 4_564 115.8(3)
O31 O34 O4 3_655 4_564 117.9(3)
O43 O34 O4 2_466 4_564 65.1(3)
O1 O34 O4 4_564 4_564 95.4(3)
O3 O34 O4 4_564 4_564 117.1(3)
P3 O34 O22 3_655 4_564 104.2(4)
Ti1 O34 O22 2_466 4_564 40.5(2)
Ti2 O34 O22 . 4_564 122.0(3)
O33 O34 O22 3_655 4_564 84.4(3)
O32 O34 O22 3_655 4_564 139.3(3)
O31 O34 O22 3_655 4_564 87.9(3)
O43 O34 O22 2_466 4_564 94.0(3)
O1 O34 O22 4_564 4_564 65.3(2)
O3 O34 O22 4_564 4_564 158.0(3)
O4 O34 O22 4_564 4_564 56.7(2)
P3 O34 O11 3_655 . 104.6(3)
Ti1 O34 O11 2_466 . 119.6(3)
Ti2 O34 O11 . . 39.3(2)
O33 O34 O11 3_655 . 139.7(3)
O32 O34 O11 3_655 . 85.0(3)
O31 O34 O11 3_655 . 86.7(3)
O43 O34 O11 2_466 . 90.4(3)
O1 O34 O11 4_564 . 62.5(2)
O3 O34 O11 4_564 . 55.8(2)
O4 O34 O11 4_564 . 153.2(3)
O22 O34 O11 4_564 . 118.6(3)
P3 O34 O21 3_655 2_466 74.3(3)
Ti1 O34 O21 2_466 2_466 108.6(2)
Ti2 O34 O21 . 2_466 83.0(2)
O33 O34 O21 3_655 2_466 69.9(3)
O32 O34 O21 3_655 2_466 50.5(2)
O31 O34 O21 3_655 2_466 107.0(2)
O43 O34 O21 2_466 2_466 73.2(2)
O1 O34 O21 4_564 2_466 133.7(3)
O3 O34 O21 4_564 2_466 49.0(2)
O4 O34 O21 4_564 2_466 80.6(2)
O22 O34 O21 4_564 2_466 136.4(2)
O11 O34 O21 . 2_466 103.3(3)
P3 O34 Ti5 3_655 2_466 65.6(2)
Ti1 O34 Ti5 2_466 2_466 138.1(3)
Ti2 O34 Ti5 . 2_466 71.8(2)
O33 O34 Ti5 3_655 2_466 80.9(2)
O32 O34 Ti5 3_655 2_466 31.2(2)
O31 O34 Ti5 3_655 2_466 88.8(2)
O43 O34 Ti5 2_466 2_466 90.0(2)
O1 O34 Ti5 4_564 2_466 129.4(3)
O3 O34 Ti5 4_564 2_466 33.73(14)
O4 O34 Ti5 4_564 2_466 112.3(2)
O22 O34 Ti5 4_564 2_466 164.5(2)
O11 O34 Ti5 . 2_466 76.3(2)
O21 O34 Ti5 2_466 2_466 31.89(12)
P4 O41 Ti4 . 3_645 151.0(4)
P4 O41 Ti6 . 4_664 121.4(6)
Ti4 O41 Ti6 3_645 4_664 82.0(5)
P4 O41 O42 . 2 35.4(2)
Ti4 O41 O42 3_645 2 146.6(4)
Ti6 O41 O42 4_664 2 123.2(6)
P4 O41 O44 . 4_664 35.2(2)
Ti4 O41 O44 3_645 4_664 150.5(4)
Ti6 O41 O44 4_664 4_664 87.4(5)
O42 O41 O44 2 4_664 60.2(3)
P4 O41 O43 . 4_664 36.6(3)
Ti4 O41 O43 3_645 4_664 114.5(3)
Ti6 O41 O43 4_664 4_664 141.7(5)
O42 O41 O43 2 4_664 61.0(2)
O44 O41 O43 4_664 4_664 61.0(3)
P4 O41 O2 . 1_655 164.6(5)
Ti4 O41 O2 3_645 1_655 39.0(2)
Ti6 O41 O2 4_664 1_655 62.2(4)
O42 O41 O2 2 1_655 129.2(3)
O44 O41 O2 4_664 1_655 148.6(3)
O43 O41 O2 4_664 1_655 149.8(3)
P4 O41 O4 . 2_556 101.8(3)
Ti4 O41 O4 3_645 2_556 49.6(2)
Ti6 O41 O4 4_664 2_556 116.2(5)
O42 O41 O4 2 2_556 119.3(3)
O44 O41 O4 4_664 2_556 113.9(3)
O43 O41 O4 4_664 2_556 65.4(2)
O2 O41 O4 1_655 2_556 88.2(3)
P4 O41 O44 . . 137.1(4)
Ti4 O41 O44 3_645 . 40.9(2)
Ti6 O41 O44 4_664 . 54.7(5)
O42 O41 O44 2 . 171.8(4)
O44 O41 O44 4_664 . 111.7(3)
O43 O41 O44 4_664 . 115.0(3)
O2 O41 O44 1_655 . 58.1(2)
O4 O41 O44 2_556 . 61.6(2)
P4 O41 O24 . 3_645 115.9(3)
Ti4 O41 O24 3_645 3_645 46.4(2)
Ti6 O41 O24 4_664 3_645 122.4(5)
O42 O41 O24 2 3_645 100.6(3)
O44 O41 O24 4_664 3_645 150.0(3)
O43 O41 O24 4_664 3_645 89.9(3)
O2 O41 O24 1_655 3_645 61.3(2)
O4 O41 O24 2_556 3_645 52.6(2)
O44 O41 O24 . 3_645 86.3(3)
P4 O41 O12 . 1_554 98.4(4)
Ti4 O41 O12 3_645 1_554 110.6(3)
Ti6 O41 O12 4_664 1_554 41.4(4)
O42 O41 O12 2 1_554 84.2(3)
O44 O41 O12 4_664 1_554 77.0(3)
O43 O41 O12 4_664 1_554 134.6(3)
O2 O41 O12 1_655 1_554 74.8(3)
O4 O41 O12 2_556 1_554 156.6(3)
O44 O41 O12 . 1_554 95.4(2)
O24 O41 O12 3_645 1_554 126.7(3)
P4 O41 Ti1 . 4_664 73.0(3)
Ti4 O41 Ti1 3_645 4_664 79.3(2)
Ti6 O41 Ti1 4_664 4_664 126.2(5)
O42 O41 Ti1 2 4_664 98.1(2)
O44 O41 Ti1 4_664 4_664 85.2(2)
O43 O41 Ti1 4_664 4_664 37.9(2)
O2 O41 Ti1 1_655 4_664 118.2(3)
O4 O41 Ti1 2_556 4_664 30.06(15)
O44 O41 Ti1 . 4_664 79.3(2)
O24 O41 Ti1 3_645 4_664 74.4(2)
O12 O41 Ti1 1_554 4_664 158.1(3)
P4 O41 O4 . 3_655 90.4(3)
Ti4 O41 O4 3_645 3_655 107.1(3)
Ti6 O41 O4 4_664 3_655 33.0(4)
O42 O41 O4 2 3_655 105.1(3)
O44 O41 O4 4_664 3_655 55.3(2)
O43 O41 O4 4_664 3_655 109.9(3)
O2 O41 O4 1_655 3_655 95.2(2)
O4 O41 O4 2_556 3_655 118.5(3)
O44 O41 O4 . 3_655 68.9(2)
O24 O41 O4 3_645 3_655 152.9(3)
O12 O41 O4 1_554 3_655 49.2(2)
Ti1 O41 O4 4_664 3_655 109.8(2)
P4 O41 O23 . 1_655 107.9(3)
Ti4 O41 O23 3_645 1_655 75.5(2)
Ti6 O41 O23 4_664 1_655 109.8(5)
O42 O41 O23 2 1_655 75.2(3)
O44 O41 O23 4_664 1_655 133.9(3)
O43 O41 O23 4_664 1_655 107.8(3)
O2 O41 O23 1_655 1_655 58.8(2)
O4 O41 O23 2_556 1_655 96.7(2)
O44 O41 O23 . 1_655 113.0(3)
O24 O41 O23 3_645 1_655 44.2(2)
O12 O41 O23 1_554 1_655 88.3(2)
Ti1 O41 O23 4_664 1_655 113.3(2)
O4 O41 O23 3_655 1_655 136.4(3)
P4 O42 Ti7 2_455 2_456 141.4(6)
P4 O42 Ti3 2_455 . 156.7(5)
Ti7 O42 Ti3 2_456 . 61.3(4)
P4 O42 O41 2_455 2_455 35.5(3)
Ti7 O42 O41 2_456 2_455 124.1(5)
Ti3 O42 O41 . 2_455 137.1(4)
P4 O42 O44 2_455 3_645 35.0(3)
Ti7 O42 O44 2_456 3_645 168.6(5)
Ti3 O42 O44 . 3_645 124.4(4)
O41 O42 O44 2_455 3_645 60.0(3)
P4 O42 O43 2_455 3_645 35.4(2)
Ti7 O42 O43 2_456 3_645 111.1(5)
Ti3 O42 O43 . 3_645 163.2(4)
O41 O42 O43 2_455 3_645 59.6(3)
O44 O42 O43 3_645 3_645 60.5(3)
P4 O42 O33 2_455 2_456 150.3(4)
Ti7 O42 O33 2_456 2_456 47.6(3)
Ti3 O42 O33 . 2_456 41.6(2)
O41 O42 O33 2_455 2_456 171.7(4)
O44 O42 O33 3_645 2_456 128.2(3)
O43 O42 O33 3_645 2_456 121.8(4)
P4 O42 O1 2_455 2_556 149.9(4)
Ti7 O42 O1 2_456 2_556 41.0(3)
Ti3 O42 O1 . 2_556 37.0(2)
O41 O42 O1 2_455 2_556 114.3(3)
O44 O42 O1 3_645 2_556 149.8(4)
O43 O42 O1 3_645 2_556 146.0(4)
O33 O42 O1 2_456 2_556 59.4(2)
P4 O42 O14 2_455 3_645 111.6(4)
Ti7 O42 O14 2_456 3_645 101.1(4)
Ti3 O42 O14 . 3_645 46.6(2)
O41 O42 O14 2_455 3_645 95.5(3)
O44 O42 O14 3_645 3_645 88.6(3)
O43 O42 O14 3_645 3_645 146.7(3)
O33 O42 O14 2_456 3_645 86.1(3)
O1 O42 O14 2_556 3_645 61.7(2)
P4 O42 O4 2_455 . 113.2(4)
Ti7 O42 O4 2_456 . 103.0(4)
Ti3 O42 O4 . . 49.5(2)
O41 O42 O4 2_455 . 128.0(3)
O44 O42 O4 3_645 . 78.2(3)
O43 O42 O4 3_645 . 125.0(3)
O33 O42 O4 2_456 . 58.9(3)
O1 O42 O4 2_556 . 86.2(3)
O14 O42 O4 3_645 . 51.3(2)
P4 O42 O3 2_455 1_554 94.2(3)
Ti7 O42 O3 2_456 1_554 54.6(3)
Ti3 O42 O3 . 1_554 108.0(3)
O41 O42 O3 2_455 1_554 105.5(4)
O44 O42 O3 3_645 1_554 114.8(3)
O43 O42 O3 3_645 1_554 59.1(3)
O33 O42 O3 2_456 1_554 71.0(3)
O1 O42 O3 2_556 1_554 95.4(2)
O14 O42 O3 3_645 1_554 154.1(3)
O4 O42 O3 . 1_554 120.1(3)
P4 O42 O21 2_455 3_645 97.1(4)
Ti7 O42 O21 2_456 3_645 46.3(3)
Ti3 O42 O21 . 3_645 102.7(3)
O41 O42 O21 2_455 3_645 80.1(3)
O44 O42 O21 3_645 3_645 132.0(3)
O43 O42 O21 3_645 3_645 77.4(3)
O33 O42 O21 2_456 3_645 92.2(3)
O1 O42 O21 2_556 3_645 68.7(2)
O14 O42 O21 3_645 3_645 122.9(3)
O4 O42 O21 . 3_645 149.3(3)
O3 O42 O21 1_554 3_645 49.0(2)
P4 O42 Ti6 2_455 2_456 78.8(4)
Ti7 O42 Ti6 2_456 2_456 132.8(5)
Ti3 O42 Ti6 . 2_456 84.9(4)
O41 O42 Ti6 2_455 2_456 103.0(4)
O44 O42 Ti6 3_645 2_456 44.8(3)
O43 O42 Ti6 3_645 2_456 91.8(4)
O33 O42 Ti6 2_456 2_456 85.2(4)
O1 O42 Ti6 2_556 2_456 121.1(4)
O14 O42 Ti6 3_645 2_456 71.3(3)
O4 O42 Ti6 . 2_456 35.4(3)
O3 O42 Ti6 1_554 2_456 117.0(4)
O21 O42 Ti6 3_645 2_456 165.5(4)
P4 O42 O22 2_455 . 85.4(3)
Ti7 O42 O22 2_456 . 111.3(4)
Ti3 O42 O22 . . 89.1(3)
O41 O42 O22 2_455 . 119.3(2)
O44 O42 O22 3_645 . 61.1(2)
O43 O42 O22 3_645 . 79.9(3)
O33 O42 O22 2_456 . 68.5(3)
O1 O42 O22 2_556 . 123.7(3)
O14 O42 O22 3_645 . 96.5(3)
O4 O42 O22 . . 47.4(2)
O3 O42 O22 1_554 . 86.3(2)
O21 O42 O22 3_645 . 135.4(2)
Ti6 O42 O22 2_456 . 31.1(3)
P4 O43 Ti2 4_665 2_566 135.0(4)
P4 O43 Ti1 4_665 . 128.5(4)
Ti2 O43 Ti1 2_566 . 95.3(3)
P4 O43 O41 4_665 4_665 35.7(2)
Ti2 O43 O41 2_566 4_665 151.1(3)
Ti1 O43 O41 . 4_665 95.8(3)
P4 O43 O34 4_665 2_566 145.5(3)
Ti2 O43 O34 2_566 2_566 53.8(2)
Ti1 O43 O34 . 2_566 51.5(2)
O41 O43 O34 4_665 2_566 116.6(3)
P4 O43 O42 4_665 3_655 34.5(2)
Ti2 O43 O42 2_566 3_655 101.7(3)
Ti1 O43 O42 . 3_655 152.0(3)
O41 O43 O42 4_665 3_655 59.3(3)
O34 O43 O42 2_566 3_655 125.1(3)
P4 O43 O44 4_665 . 34.3(2)
Ti2 O43 O44 2_566 . 132.7(4)
Ti1 O43 O44 . . 121.8(3)
O41 O43 O44 4_665 . 59.4(2)
O34 O43 O44 2_566 . 172.9(5)
O42 O43 O44 3_655 . 59.1(3)
P4 O43 O1 4_665 3_656 155.6(4)
Ti2 O43 O1 2_566 3_656 55.7(2)
Ti1 O43 O1 . 3_656 55.1(2)
O41 O43 O1 4_665 3_656 148.1(3)
O34 O43 O1 2_566 3_656 58.4(2)
O42 O43 O1 3_655 3_656 151.9(4)
O44 O43 O1 . 3_656 121.3(3)
P4 O43 O23 4_665 3_655 105.9(4)
Ti2 O43 O23 2_566 3_655 41.6(2)
Ti1 O43 O23 . 3_655 122.5(3)
O41 O43 O23 4_665 3_655 141.1(3)
O34 O43 O23 2_566 3_655 94.7(3)
O42 O43 O23 3_655 3_655 84.3(3)
O44 O43 O23 . 3_655 91.4(3)
O1 O43 O23 3_656 3_655 67.7(2)
P4 O43 O12 4_665 . 101.9(3)
Ti2 O43 O12 2_566 . 120.2(3)
Ti1 O43 O12 . . 41.2(2)
O41 O43 O12 4_665 . 84.9(3)
O34 O43 O12 2_566 . 91.7(3)
O42 O43 O12 3_655 . 136.4(3)
O44 O43 O12 . . 82.3(2)
O1 O43 O12 3_656 . 64.7(2)
O23 O43 O12 3_655 . 118.6(3)
P4 O43 O4 4_665 3_656 98.4(3)
Ti2 O43 O4 2_566 3_656 116.5(3)
Ti1 O43 O4 . 3_656 36.4(2)
O41 O43 O4 4_665 3_656 62.8(2)
O34 O43 O4 2_566 3_656 62.7(3)
O42 O43 O4 3_655 3_656 115.6(3)
O44 O43 O4 . 3_656 110.7(3)
O1 O43 O4 3_656 3_656 91.2(3)
O23 O43 O4 3_655 3_656 155.6(3)
O12 O43 O4 . 3_656 57.4(2)
P4 O43 O3 4_665 3_656 106.4(3)
Ti2 O43 O3 2_566 3_656 36.12(15)
Ti1 O43 O3 . 3_656 112.8(3)
O41 O43 O3 4_665 3_656 115.2(3)
O34 O43 O3 2_566 3_656 61.3(3)
O42 O43 O3 3_655 3_656 72.2(3)
O44 O43 O3 . 3_656 125.4(4)
O1 O43 O3 3_656 3_656 90.6(2)
O23 O43 O3 3_655 3_656 58.8(2)
O12 O43 O3 . 3_656 151.1(3)
O4 O43 O3 3_656 3_656 111.7(3)
P4 O43 Ti7 4_665 4_664 61.6(3)
Ti2 O43 Ti7 2_566 4_664 78.9(2)
Ti1 O43 Ti7 . 4_664 140.0(3)
O41 O43 Ti7 4_665 4_664 75.4(3)
O34 O43 Ti7 2_566 4_664 97.1(3)
O42 O43 Ti7 3_655 4_664 28.8(2)
O44 O43 Ti7 . 4_664 87.6(3)
O1 O43 Ti7 3_656 4_664 134.7(3)
O23 O43 Ti7 3_655 4_664 78.4(2)
O12 O43 Ti7 . 4_664 160.3(3)
O4 O43 Ti7 3_656 4_664 111.7(3)
O3 O43 Ti7 3_656 4_664 45.1(2)
P4 O43 Ti4 4_665 2_566 63.3(2)
Ti2 O43 Ti4 2_566 2_566 140.5(3)
Ti1 O43 Ti4 . 2_566 70.6(2)
O41 O43 Ti4 4_665 2_566 27.6(2)
O34 O43 Ti4 2_566 2_566 91.4(3)
O42 O43 Ti4 3_655 2_566 82.2(2)
O44 O43 Ti4 . 2_566 83.4(2)
O1 O43 Ti4 3_656 2_566 125.7(3)
O23 O43 Ti4 3_655 2_566 166.3(3)
O12 O43 Ti4 . 2_566 73.3(2)
O4 O43 Ti4 3_656 2_566 35.63(13)
O3 O43 Ti4 3_656 2_566 114.5(2)
Ti7 O43 Ti4 4_664 2_566 88.7(2)
P4 O44 Ti4 4_665 3_645 160.0(5)
P4 O44 Ti6 4_665 4_664 121.0(6)
Ti4 O44 Ti6 3_645 4_664 78.2(5)
P4 O44 O41 4_665 4_665 35.3(2)
Ti4 O44 O41 3_645 4_665 125.7(4)
Ti6 O44 O41 4_664 4_665 143.1(5)
P4 O44 O42 4_665 3_655 35.1(3)
Ti4 O44 O42 3_645 3_655 157.7(4)
Ti6 O44 O42 4_664 3_655 87.7(5)
O41 O44 O42 4_665 3_655 59.8(3)
P4 O44 O43 4_665 . 35.3(3)
Ti4 O44 O43 3_645 . 141.9(4)
Ti6 O44 O43 4_664 . 121.4(5)
O41 O44 O43 4_665 . 59.6(3)
O42 O44 O43 3_655 . 60.4(2)
P4 O44 O2 4_665 1_655 152.0(4)
Ti4 O44 O2 3_645 1_655 39.6(2)
Ti6 O44 O2 4_664 1_655 61.1(4)
O41 O44 O2 4_665 1_655 155.4(4)
O42 O44 O2 3_655 1_655 142.9(3)
O43 O44 O2 . 1_655 117.3(3)
P4 O44 O14 4_665 4_665 116.0(4)
Ti4 O44 O14 3_645 4_665 48.0(2)
Ti6 O44 O14 4_664 4_665 121.1(5)
O41 O44 O14 4_665 4_665 93.6(4)
O42 O44 O14 3_655 4_665 150.8(4)
O43 O44 O14 . 4_665 96.9(4)
O2 O44 O14 1_655 4_665 61.9(3)
P4 O44 O41 4_665 . 146.6(5)
Ti4 O44 O41 3_645 . 41.1(2)
Ti6 O44 O41 4_664 . 50.0(5)
O41 O44 O41 4_665 . 127.4(3)
O42 O44 O41 3_655 . 116.9(3)
O43 O44 O41 . . 171.3(4)
O2 O44 O41 1_655 . 59.1(2)
O14 O44 O41 4_665 . 88.1(2)
P4 O44 O4 4_665 2_556 114.9(4)
Ti4 O44 O4 3_645 2_556 48.0(2)
Ti6 O44 O4 4_664 2_556 109.1(5)
O41 O44 O4 4_665 2_556 79.7(3)
O42 O44 O4 3_655 2_556 124.0(3)
O43 O44 O4 . 2_556 129.5(4)
O2 O44 O4 1_655 2_556 87.3(2)
O14 O44 O4 4_665 2_556 54.7(2)
O41 O44 O4 . 2_556 59.2(2)
P4 O44 O22 4_665 3_655 98.7(3)
Ti4 O44 O22 3_645 3_655 100.9(3)
Ti6 O44 O22 4_664 3_655 35.4(5)
O41 O44 O22 4_665 3_655 133.3(3)
O42 O44 O22 3_655 3_655 75.9(3)
O43 O44 O22 . 3_655 87.1(3)
O2 O44 O22 1_655 3_655 67.1(2)
O14 O44 O22 4_665 3_655 124.2(3)
O41 O44 O22 . 3_655 84.2(3)
O4 O44 O22 2_556 3_655 142.9(3)
P4 O44 Ti6 4_665 . 77.8(4)
Ti4 O44 Ti6 3_645 . 85.1(4)
Ti6 O44 Ti6 4_664 . 130.7(5)
O41 O44 Ti6 4_665 . 43.2(3)
O42 O44 Ti6 3_655 . 91.3(4)
O43 O44 Ti6 . . 100.1(4)
O2 O44 Ti6 1_655 . 123.7(4)
O14 O44 Ti6 4_665 . 73.8(4)
O41 O44 Ti6 . . 88.1(4)
O4 O44 Ti6 2_556 . 37.2(3)
O22 O44 Ti6 3_655 . 159.9(4)
P4 O44 P1 4_665 3_656 101.6(4)
Ti4 O44 P1 3_645 3_656 67.7(2)
Ti6 O44 P1 4_664 3_656 123.9(4)
O41 O44 P1 4_665 3_656 92.6(3)
O42 O44 P1 3_655 3_656 134.4(3)
O43 O44 P1 . 3_656 74.5(2)
O2 O44 P1 1_655 3_656 64.3(2)
O14 O44 P1 4_665 3_656 25.62(15)
O41 O44 P1 . 3_656 108.7(2)
O4 O44 P1 2_556 3_656 79.4(2)
O22 O44 P1 3_655 3_656 110.0(2)
Ti6 O44 P1 . 3_656 90.1(3)
P4 O44 O12 4_665 4_664 83.3(3)
Ti4 O44 O12 3_645 4_664 88.9(3)
Ti6 O44 O12 4_664 4_664 97.8(4)
O41 O44 O12 4_665 4_664 59.8(2)
O42 O44 O12 3_655 4_664 75.9(3)
O43 O44 O12 . 4_664 117.0(3)
O2 O44 O12 1_655 4_664 124.8(3)
O14 O44 O12 4_665 4_664 102.3(2)
O41 O44 O12 . 4_664 68.5(2)
O4 O44 O12 2_556 4_664 49.6(2)
O22 O44 O12 3_655 4_664 125.1(2)
Ti6 O44 O12 . 4_664 35.3(3)
P1 O44 O12 3_656 4_664 123.5(2)

loop_
_geom_bond_atom_site_label_1
_geom_bond_atom_site_label_2
_geom_bond_site_symmetry_2
_geom_bond_distance
Ti1 O4 3_656 1.725(6)
Ti1 O22 3_656 1.882(7)
Ti1 O12 . 1.893(6)
Ti1 O34 2_566 2.045(6)
Ti1 Ti6 4_665 2.09(2)
Ti1 O43 . 2.120(7)
Ti1 O1 3_656 2.266(6)
Ti1 Ti2 2_566 3.092(3)
Ti1 O41 4_665 3.431(7)
Ti1 O33 4_665 3.478(7)
Ti1 O24 1_656 3.660(7)
Ti1 O13 4_665 3.823(7)
Ti2 O3 4_564 1.721(6)
Ti2 O23 4_565 1.896(8)
Ti2 O11 . 1.910(6)
Ti2 Ti8 . 2.018(10)
Ti2 O43 2_466 2.062(6)
Ti2 O34 . 2.111(7)
Ti2 O1 4_564 2.272(6)
Ti2 Ti1 2_466 3.092(3)
Ti2 O32 3_655 3.475(7)
Ti2 O42 4_565 3.570(7)
Ti2 O14 . 3.731(7)
Ti2 O21 . 3.837(7)
Ti3 O1 2_556 1.732(7)
Ti3 O33 2_456 1.876(6)
Ti3 O42 . 1.916(7)
Ti3 Ti7 2_456 1.939(10)
Ti3 O14 3_645 2.084(6)
Ti3 O24 4_565 2.152(7)
Ti3 O4 . 2.394(7)
Ti3 Ti4 4_565 3.128(2)
Ti3 O11 3_645 3.404(7)
Ti3 O22 2_556 3.472(7)
Ti3 O34 4_565 3.716(7)
Ti3 O34 3_645 3.803(7)
Ti4 O2 3 1.731(5)
Ti4 O44 3_655 1.868(6)
Ti4 O41 3_655 1.875(7)
Ti4 O14 2_465 2.078(7)
Ti4 O24 . 2.092(6)
Ti4 O4 4_564 2.150(6)
Ti4 Ti6 2_466 2.71(2)
Ti4 Ti3 4_564 3.128(2)
Ti4 O13 2_465 3.444(7)
Ti4 O23 3 3.580(7)
Ti4 O43 2_466 3.686(7)
Ti4 O31 4_564 3.876(7)
Ti5 O32 4_665 1.911(7)
Ti5 O2 2_566 1.915(6)
Ti5 O31 1_565 1.935(6)
Ti5 O13 3_655 1.940(8)
Ti5 O21 . 1.944(7)
Ti5 O3 3_656 1.976(6)
Ti5 Ti8 3_656 2.849(9)
Ti5 Ti7 4_664 2.975(9)
Ti5 O34 2_566 3.544(7)
Ti5 O14 3_655 3.597(7)
Ti5 O32 1_565 3.640(7)
Ti5 O22 4_565 3.795(7)
Ti6 O22 2_556 1.86(2)
Ti6 O4 2_556 2.00(2)
Ti6 O12 4_664 2.08(2)
Ti6 Ti1 4_664 2.09(2)
Ti6 O41 4_665 2.24(2)
Ti6 O44 4_665 2.39(2)
Ti6 O2 4_565 2.60(2)
Ti6 Ti4 2_566 2.71(2)
Ti6 O44 . 3.27(2)
Ti6 O42 2_556 3.38(2)
Ti6 O21 3_646 3.55(2)
Ti6 O14 4_665 3.66(2)
Ti7 O1 1_655 1.865(11)
Ti7 O42 2_556 1.889(11)
Ti7 Ti3 2_556 1.939(10)
Ti7 O33 . 2.076(11)
Ti7 O13 2_556 2.226(11)
Ti7 O21 4_665 2.425(11)
Ti7 O3 2_557 2.609(11)
Ti7 Ti5 4_665 2.975(9)
Ti7 O23 1_656 3.377(11)
Ti7 O12 3_746 3.434(11)
Ti7 O43 4_665 3.658(11)
Ti7 O14 4_665 3.725(11)
Ti8 O3 4_564 1.877(10)
Ti8 O23 4_565 1.916(12)
Ti8 O11 . 2.048(11)
Ti8 O32 2_456 2.096(11)
Ti8 O31 3_656 2.341(12)
Ti8 O2 4_565 2.480(11)
Ti8 Ti5 3_646 2.849(9)
Ti8 O31 2_456 3.390(11)
Ti8 O24 2_566 3.609(11)
Ti8 O33 3_656 3.631(11)
Ti8 O43 2_466 3.752(11)
P1 O11 2_456 1.509(7)
P1 O12 3_646 1.519(7)
P1 O13 2_456 1.528(7)
P1 O14 2_456 1.566(6)
P1 O2 3_546 3.377(9)
P1 O44 3_646 3.518(8)
P1 O1 3_546 3.522(5)
P1 O31 4 3.608(8)
P1 O42 4 3.633(7)
P1 O33 1_455 3.665(7)
P1 O1 . 3.698(5)
P1 O34 2_456 3.738(7)
P2 O23 4_565 1.505(7)
P2 O21 . 1.517(7)
P2 O22 4_565 1.522(7)
P2 O24 2_566 1.546(7)
P2 O1 4_565 3.568(5)
P2 O33 4_665 3.581(7)
P2 O41 4_665 3.588(8)
P2 O2 4_565 3.613(5)
P2 O2 2_566 3.622(5)
P2 O32 4_665 3.702(7)
P2 O43 2_466 3.711(7)
P2 O31 3_656 3.720(7)
P3 O31 . 1.508(7)
P3 O33 . 1.515(7)
P3 O32 . 1.518(6)
P3 O34 3_645 1.560(7)
P3 O3 2_556 3.356(8)
P3 O21 4_664 3.453(7)
P3 O4 2_556 3.500(6)
P3 O3 3_646 3.534(5)
P3 O22 2_556 3.602(7)
P3 O13 3_645 3.608(7)
P3 O11 3_645 3.710(8)
P3 O11 2_556 3.712(7)
P4 O44 4_664 1.520(7)
P4 O42 2 1.523(7)
P4 O41 . 1.526(7)
P4 O43 4_664 1.557(7)
P4 O4 2_556 3.473(8)
P4 O12 4_664 3.542(8)
P4 O23 2 3.607(7)
P4 O3 2_556 3.643(5)
P4 O12 1_554 3.687(7)
P4 O14 4_664 3.710(7)
P4 O14 . 3.723(7)
P4 O22 2 3.741(8)
O1 Ti3 2_456 1.732(7)
O1 Ti7 1_455 1.865(11)
O1 Ti1 3_646 2.266(6)
O1 Ti2 4_565 2.272(6)
O1 O34 4_565 2.529(9)
O1 O43 3_646 2.664(9)
O1 O33 1_455 2.789(9)
O1 O42 2_456 2.821(9)
O1 O11 4_565 2.893(8)
O1 O14 4_565 2.917(8)
O1 O24 3_545 2.922(9)
O1 O22 . 2.938(9)
O1 O12 3_646 2.970(8)
O1 O23 1_556 3.080(9)
O2 Ti4 3_545 1.731(5)
O2 Ti5 2_466 1.915(6)
O2 Ti8 4_564 2.480(11)
O2 Ti6 4_564 2.60(2)
O2 O31 2_456 2.664(8)
O2 O44 1_455 2.697(8)
O2 O32 3_655 2.704(8)
O2 O41 1_455 2.724(8)
O2 O13 4_565 2.749(11)
O2 O21 2_466 2.806(8)
O2 O14 4_565 2.827(11)
O2 O24 3_545 2.862(8)
O2 O23 . 3.167(9)
O2 O22 3 3.281(9)
O3 Ti2 4_565 1.721(6)
O3 Ti8 4_565 1.877(10)
O3 Ti5 3_646 1.976(6)
O3 Ti7 2_457 2.609(11)
O3 O21 3_646 2.702(8)
O3 O11 4_565 2.707(8)
O3 O32 2_456 2.746(10)
O3 O13 1_556 2.750(9)
O3 O34 4_565 2.769(10)
O3 O31 3_656 2.814(8)
O3 O23 1_556 2.819(9)
O3 O43 3_646 2.884(8)
O3 O32 3_656 3.063(8)
O3 O42 1_556 3.201(9)
O4 Ti1 3_646 1.725(6)
O4 Ti6 2_456 2.00(2)
O4 Ti4 4_565 2.150(6)
O4 O24 4_565 2.530(9)
O4 O14 3_645 2.613(9)
O4 O22 . 2.712(9)
O4 O12 3_646 2.765(9)
O4 O41 2_456 2.822(10)
O4 O34 4_565 2.826(9)
O4 O43 3_646 2.884(10)
O4 O44 2_456 2.891(8)
O4 O33 2_456 2.942(9)
O4 O42 . 3.145(11)
O11 P1 2_556 1.509(7)
O11 O14 . 2.489(10)
O11 O13 . 2.490(10)
O11 O12 4_664 2.497(10)
O11 O3 4_564 2.707(8)
O11 O23 4_565 2.773(11)
O11 O1 4_564 2.893(8)
O11 O34 . 2.997(9)
O11 O32 2_456 3.096(10)
O11 O2 4_565 3.353(11)
O11 Ti3 3_655 3.404(7)
O11 O41 4_665 3.572(10)
O12 P1 3_656 1.519(7)
O12 Ti6 4_665 2.08(2)
O12 O14 4_665 2.480(9)
O12 O11 4_665 2.497(10)
O12 O13 4_665 2.509(10)
O12 O4 3_656 2.765(9)
O12 O22 3_656 2.800(11)
O12 O43 . 2.876(9)
O12 O1 3_656 2.970(8)
O12 O41 1_556 3.141(10)
O12 Ti7 3_756 3.434(11)
O12 P4 4_665 3.542(8)
O12 O44 4_665 3.542(11)
O13 P1 2_556 1.528(7)
O13 Ti5 3_645 1.940(8)
O13 Ti7 2_456 2.226(11)
O13 O12 4_664 2.509(10)
O13 O14 . 2.526(11)
O13 O21 3_645 2.744(11)
O13 O2 4_564 2.749(11)
O13 O3 1_554 2.750(9)
O13 O31 3_655 2.794(10)
O13 O33 2_456 3.092(10)
O13 O1 2_556 3.240(8)
O13 Ti4 2_565 3.444(7)
O13 P3 3_655 3.608(7)
O14 P1 2_556 1.566(6)
O14 Ti4 2_565 2.078(7)
O14 Ti3 3_655 2.084(6)
O14 O12 4_664 2.480(9)
O14 O24 2_565 2.548(11)
O14 O4 3_655 2.613(9)
O14 O44 4_664 2.798(9)
O14 O2 4_564 2.827(11)
O14 O42 3_655 2.868(10)
O14 O1 4_564 2.917(8)
O14 Ti5 3_645 3.597(7)
O14 Ti6 4_664 3.66(2)
O21 Ti7 4_664 2.425(11)
O21 O23 4_565 2.478(9)
O21 O24 2_566 2.482(12)
O21 O22 4_565 2.504(10)
O21 O3 3_656 2.702(8)
O21 O32 4_665 2.739(9)
O21 O13 3_655 2.744(11)
O21 O2 2_566 2.806(8)
O21 O42 3_655 3.307(10)
O21 P3 4_665 3.453(7)
O21 O1 4_564 3.482(9)
O21 O34 2_566 3.532(11)
O22 P2 4_564 1.522(7)
O22 Ti6 2_456 1.86(2)
O22 Ti1 3_646 1.882(7)
O22 O24 3_545 2.466(8)
O22 O23 . 2.485(14)
O22 O21 4_564 2.504(10)
O22 O12 3_646 2.800(11)
O22 O34 4_565 2.886(9)
O22 O44 3_645 3.195(10)
O22 O2 3_545 3.281(9)
O22 Ti3 2_456 3.472(7)
O22 O42 . 3.541(12)
O23 P2 4_564 1.505(7)
O23 Ti2 4_564 1.896(7)
O23 Ti8 4_564 1.916(12)
O23 O21 4_564 2.478(9)
O23 O24 3_545 2.502(10)
O23 O11 4_564 2.773(11)
O23 O3 1_554 2.819(9)
O23 O43 3_645 2.856(9)
O23 O1 1_554 3.080(9)
O23 O31 2_456 3.196(10)
O23 Ti7 1_454 3.377(11)
O23 O41 1_455 3.556(12)
O24 P2 2_466 1.546(7)
O24 Ti3 4_564 2.152(7)
O24 O22 3 2.466(8)
O24 O21 2_466 2.482(12)
O24 O23 3 2.502(10)
O24 O4 4_564 2.530(9)
O24 O14 2_465 2.548(11)
O24 O2 3 2.862(8)
O24 O41 3_655 2.886(9)
O24 O33 3_655 2.908(9)
O24 O1 3 2.922(9)
O24 Ti8 2_466 3.609(11)
O24 O31 4_564 3.614(11)
O31 Ti5 1_545 1.935(6)
O31 Ti8 3_646 2.341(12)
O31 O32 . 2.469(10)
O31 O33 . 2.496(9)
O31 O34 3_645 2.510(11)
O31 O32 4_655 2.653(10)
O31 O2 2_556 2.664(8)
O31 O13 3_645 2.794(10)
O31 O3 3_646 2.814(8)
O31 O23 2_556 3.196(10)
O31 Ti8 2_556 3.390(11)
O31 O3 2_557 3.465(11)
O31 P1 4_554 3.608(8)
O32 Ti5 4_664 1.911(7)
O32 Ti8 2_556 2.096(11)
O32 O33 . 2.476(10)
O32 O34 3_645 2.499(9)
O32 O31 4_654 2.653(10)
O32 O2 3_645 2.704(8)
O32 O21 4_664 2.739(9)
O32 O3 2_556 2.746(10)
O32 O3 3_646 3.063(8)
O32 O11 2_556 3.096(10)
O32 Ti2 3_645 3.475(7)
O32 Ti5 1_545 3.640(7)
O33 Ti3 2_556 1.876(6)
O33 O34 3_645 2.495(9)
O33 O1 1_655 2.789(9)
O33 O42 2_556 2.811(12)
O33 O24 3_645 2.908(9)
O33 O4 2_556 2.942(9)
O33 O13 2_556 3.092(10)
O33 Ti1 4_664 3.478(7)
O33 O3 2_557 3.505(10)
O33 O21 4_664 3.554(10)
O34 P3 3_655 1.560(7)
O34 Ti1 2_466 2.045(6)
O34 O33 3_655 2.495(9)
O34 O32 3_655 2.499(9)
O34 O31 3_655 2.510(11)
O34 O43 2_466 2.515(13)
O34 O1 4_564 2.529(9)
O34 O3 4_564 2.769(10)
O34 O4 4_564 2.826(9)
O34 O22 4_564 2.886(9)
O34 O21 2_466 3.532(11)
O34 Ti5 2_466 3.544(7)
O41 Ti4 3_645 1.875(7)
O41 Ti6 4_664 2.24(2)
O41 O42 2 2.483(12)
O41 O44 4_664 2.488(10)
O41 O43 4_664 2.491(9)
O41 O2 1_655 2.724(8)
O41 O4 2_556 2.822(10)
O41 O44 . 2.825(10)
O41 O24 3_645 2.886(9)
O41 O12 1_554 3.141(10)
O41 Ti1 4_664 3.431(7)
O41 O4 3_655 3.459(9)
O41 O23 1_655 3.556(12)
O42 P4 2_455 1.523(7)
O42 Ti7 2_456 1.889(11)
O42 O41 2_455 2.483(12)
O42 O44 3_645 2.492(9)
O42 O43 3_645 2.525(9)
O42 O33 2_456 2.811(12)
O42 O1 2_556 2.821(9)
O42 O14 3_645 2.868(10)
O42 O3 1_554 3.201(9)
O42 O21 3_645 3.307(10)
O42 Ti6 2_456 3.38(2)
O43 P4 4_665 1.557(7)
O43 Ti2 2_566 2.062(6)
O43 O41 4_665 2.491(9)
O43 O34 2_566 2.515(13)
O43 O42 3_655 2.525(9)
O43 O44 . 2.527(11)
O43 O1 3_656 2.664(9)
O43 O23 3_655 2.856(9)
O43 O4 3_656 2.884(10)
O43 O3 3_656 2.884(8)
O43 Ti7 4_664 3.658(11)
O43 Ti4 2_566 3.686(7)
O44 P4 4_665 1.520(7)
O44 Ti4 3_645 1.868(6)
O44 Ti6 4_664 2.39(2)
O44 O41 4_665 2.488(10)
O44 O42 3_655 2.492(9)
O44 O2 1_655 2.697(8)
O44 O14 4_665 2.798(9)
O44 O4 2_556 2.891(8)
O44 O22 3_655 3.195(10)
O44 P1 3_656 3.518(8)
O44 O12 4_664 3.542(11)
